data_2202186
loop_
_publ_author_name
'Vicki-Anne Tolhurst'
'David Cookson'
'Peter Turner'

_publ_section_title
;A synchrotron study of
 \m~3~-chloro-tri-\m-chloro-\m~3~-sulfido-hexakis(triphenylphospine)triruthenium(II)--tetrahydrofuran--water
 (1/1.25/0.75)
;
_journal_issue 4
_journal_name_full 'Acta Crystallographica Section E'
_journal_page_first m218
_journal_page_last m219
_journal_paper_doi 10.1107/S1600536803006573
_journal_volume 59
_journal_year 2003
_chemical_formula_iupac '[Ru3 Cl4 S (C18 H15 P1)6], 1.25C4 H8 O, 0.75 H2 O'
_chemical_formula_moiety 'C108H90Cl4P6Ru3S, 1.25C4H8O, 0.75H2O'
_chemical_formula_sum 'C113 H100 Cl4 O2 P6 Ru3 S'
_chemical_formula_weight 2152.82
_chemical_name_common
;
'\m~3~-Chloro-tri-\m-chloro-\m~3~-
sulfidohexakis (triphenylphospine)triruthenium(II)
;
_chemical_name_systematic
;
\m~3~-Chloro-tri-\m-chloro- 1\k^2^Cl,2\k^2^Cl,3\k^2^Cl-triangulo-\m~3~
-sulfidohexakis(triphenylphosphine)triruthenium(II)--tetrahydrofuran--water
(1/1.25/0.75)
;
_space_group_IT_number 2
_symmetry_cell_setting triclinic
_symmetry_space_group_name_Hall '-P 1'
_symmetry_space_group_name_H-M 'P -1'
_atom_sites_solution_hydrogens geom
_atom_sites_solution_primary direct
_atom_sites_solution_secondary difmap
_audit_creation_method SHELXL-97
_cell_angle_alpha 91.904(11)
_cell_angle_beta 92.328(11)
_cell_angle_gamma 102.784(11)
_cell_formula_units_Z 2
_cell_length_a 14.183(4)
_cell_length_b 14.699(5)
_cell_length_c 25.814(9)
_cell_measurement_reflns_used 1021
_cell_measurement_temperature 123(2)
_cell_measurement_theta_max 19.4
_cell_measurement_theta_min 2.3
_cell_volume 5239(3)
_computing_cell_refinement 'SAINT (Bruker, 2001)'
_computing_data_collection 'SMART--KAPPA (Bruker, 2001)'
_computing_data_reduction 'SAINT and XPREP (Bruker, 2001)'
_computing_molecular_graphics
;
TEXSAN for Windows (Molecular Structure Corporation, 1997),
Xtal3.6 (Hall et al., 1999),
ORTEPII (Johnson, 1976) and WinGX (Farrugia, 1999)
;
_computing_structure_refinement 'SHELXL97 (Sheldrick, 1997)'
_computing_structure_solution 'SHELXS97 (Sheldrick, 1997)'
_diffrn_ambient_temperature 123(2)
_diffrn_measured_fraction_theta_full 0.870
_diffrn_measured_fraction_theta_max 0.870
_diffrn_measurement_device_type
;
SMART 6000 detector mounted on a Bruker Kappa Platform
;
_diffrn_measurement_method \f
_diffrn_radiation_monochromator 'Double Diamond 111'
_diffrn_radiation_source 'ChemMatCARS, APS, Argonne National Lab, USA'
_diffrn_radiation_type synchrotron
_diffrn_radiation_wavelength 0.55940
_diffrn_reflns_av_R_equivalents 0.049
_diffrn_reflns_av_sigmaI/netI 0.030
_diffrn_reflns_limit_h_max 14
_diffrn_reflns_limit_h_min -14
_diffrn_reflns_limit_k_max 16
_diffrn_reflns_limit_k_min -16
_diffrn_reflns_limit_l_max 29
_diffrn_reflns_limit_l_min -29
_diffrn_reflns_number 109758
_diffrn_reflns_theta_full 19.0
_diffrn_reflns_theta_max 19.0
_diffrn_reflns_theta_min 1.3
_diffrn_standards_decay_% 0
_diffrn_standards_number 0
_exptl_absorpt_coefficient_mu 0.365
_exptl_absorpt_correction_T_max 0.995
_exptl_absorpt_correction_T_min 0.987
_exptl_absorpt_correction_type multi-scan
_exptl_absorpt_process_details '(SADABS; Blessings, 1995; Sheldrick, 1996)'
_exptl_crystal_colour red
_exptl_crystal_density_diffrn 1.365
_exptl_crystal_density_method 'not measured'
_exptl_crystal_description prism
_exptl_crystal_F_000 2200
_exptl_crystal_size_max 0.080
_exptl_crystal_size_mid 0.030
_exptl_crystal_size_min 0.015
_refine_diff_density_max 1.38
_refine_diff_density_min -1.25
_refine_ls_extinction_method none
_refine_ls_goodness_of_fit_ref 1.42
_refine_ls_hydrogen_treatment mixed
_refine_ls_matrix_type full
_refine_ls_number_parameters 1156
_refine_ls_number_reflns 15139
_refine_ls_number_restraints 30
_refine_ls_restrained_S_all 1.42
_refine_ls_R_factor_all 0.116
_refine_ls_R_factor_gt 0.089
_refine_ls_shift/su_max 0.001
_refine_ls_shift/su_mean 0.000
_refine_ls_structure_factor_coef Fsqd
_refine_ls_weighting_details 'calc w = 1/[\s^2^(Fo^2^)+(0.06P)^2^+6P] where P = (Fo^2^+2Fc^2^)/3'
_refine_ls_weighting_scheme calc
_refine_ls_wR_factor_gt 0.223
_refine_ls_wR_factor_ref 0.243
_reflns_number_gt 12160
_reflns_number_total 15139
_reflns_threshold_expression I>2\s(I)
_cod_data_source_file tk6099.cif
_cod_data_source_block I
_cod_depositor_comments
;
 Replacing the "\K" substring with the "\k" substring in the
 _chemical_name_systematic data item value.

 Antanas Vaitkus,
 2017-03-29
;
_cod_database_code 2202186
_cod_database_fobs_code 2202186

loop_
_symmetry_equiv_pos_as_xyz
'x, y, z'
'-x, -y, -z'

loop_
_atom_site_label
_atom_site_fract_x
_atom_site_fract_y
_atom_site_fract_z
_atom_site_U_iso_or_equiv
_atom_site_adp_type
_atom_site_calc_flag
_atom_site_refinement_flags
_atom_site_occupancy
_atom_site_disorder_assembly
_atom_site_disorder_group
_atom_site_type_symbol
Ru1 0.89559(7) 0.62445(6) 0.20081(3) 0.0232(2) Uani d . 1 . . Ru
Ru2 0.80558(7) 0.39975(6) 0.21930(3) 0.0234(2) Uani d . 1 . . Ru
Ru3 0.72397(7) 0.56132(6) 0.28474(3) 0.0240(2) Uani d . 1 . . Ru
Cl1 0.93095(15) 0.48085(14) 0.16220(7) 0.0150(4) Uani d . 1 . . Cl
Cl2 0.69038(16) 0.39337(15) 0.28507(8) 0.0196(5) Uani d . 1 . . Cl
Cl3 0.81337(17) 0.71697(14) 0.25731(7) 0.0187(5) Uani d . 1 . . Cl
Cl4 0.89304(16) 0.53285(14) 0.28059(7) 0.0161(4) Uani d . 1 . . Cl
S1 0.73580(16) 0.52788(14) 0.19423(7) 0.0133(4) Uani d . 1 . . S
P1 1.06235(17) 0.69304(15) 0.21911(8) 0.0146(5) Uani d . 1 . . P
P2 0.87108(17) 0.71042(15) 0.13116(8) 0.0139(5) Uani d . 1 . . P
P3 0.88843(17) 0.29634(15) 0.26054(8) 0.0162(5) Uani d . 1 . . P
P4 0.72402(17) 0.29389(15) 0.15516(8) 0.0136(5) Uani d . 1 . . P
P5 0.74561(18) 0.60469(17) 0.37448(8) 0.0181(5) Uani d . 1 . . P
P6 0.56313(17) 0.56460(16) 0.27658(8) 0.0161(5) Uani d . 1 . . P
C1 1.0994(7) 0.8097(6) 0.2528(3) 0.021(2) Uani d . 1 . . C
C2 1.0460(8) 0.8271(7) 0.2949(4) 0.030(2) Uani d . 1 . . C
H2 0.9946 0.7796 0.3057 0.036 Uiso calc R 1 . . H
C3 1.0688(9) 0.9161(8) 0.3214(4) 0.042(3) Uani d . 1 . . C
H3 1.0313 0.9286 0.3493 0.050 Uiso calc R 1 . . H
C4 1.1444(10) 0.9836(8) 0.3069(5) 0.045(3) Uani d . 1 . . C
H4 1.1615 1.0416 0.3261 0.054 Uiso calc R 1 . . H
C5 1.1960(10) 0.9684(7) 0.2649(5) 0.044(3) Uani d . 1 . . C
H5 1.2467 1.0168 0.2542 0.052 Uiso calc R 1 . . H
C6 1.1739(8) 0.8816(6) 0.2378(4) 0.028(2) Uani d . 1 . . C
H6 1.2101 0.8714 0.2088 0.033 Uiso calc R 1 . . H
C7 1.1491(7) 0.7020(6) 0.1668(3) 0.019(2) Uani d . 1 . . C
C8 1.2485(7) 0.7227(7) 0.1793(4) 0.025(2) Uani d . 1 . . C
H8 1.2709 0.7318 0.2147 0.031 Uiso calc R 1 . . H
C9 1.3150(8) 0.7302(7) 0.1410(4) 0.033(2) Uani d . 1 . . C
H9 1.3824 0.7466 0.1501 0.039 Uiso calc R 1 . . H
C10 1.2830(9) 0.7137(8) 0.0895(4) 0.039(3) Uani d . 1 . . C
H10 1.3286 0.7179 0.0632 0.047 Uiso calc R 1 . . H
C11 1.1856(8) 0.6911(7) 0.0762(3) 0.027(2) Uani d . 1 . . C
H11 1.1638 0.6796 0.0408 0.033 Uiso calc R 1 . . H
C12 1.1187(8) 0.6852(6) 0.1149(3) 0.023(2) Uani d . 1 . . C
H12 1.0514 0.6695 0.1055 0.028 Uiso calc R 1 . . H
C13 1.1240(7) 0.6233(6) 0.2623(3) 0.020(2) Uani d . 1 . . C
C14 1.1548(7) 0.6505(7) 0.3138(3) 0.022(2) Uani d . 1 . . C
H14 1.1393 0.7046 0.3293 0.026 Uiso calc R 1 . . H
C15 1.2077(7) 0.5991(7) 0.3423(4) 0.028(2) Uani d . 1 . . C
H15 1.2273 0.6176 0.3774 0.033 Uiso calc R 1 . . H
C16 1.2321(8) 0.5214(7) 0.3203(4) 0.030(2) Uani d U 1 . . C
H16 1.2707 0.4879 0.3396 0.036 Uiso calc R 1 . . H
C17 1.2000(8) 0.4925(7) 0.2697(4) 0.031(2) Uani d . 1 . . C
H17 1.2149 0.4376 0.2549 0.037 Uiso calc R 1 . . H
C18 1.1470(7) 0.5419(6) 0.2406(4) 0.021(2) Uani d . 1 . . C
H18 1.1258 0.5213 0.2059 0.025 Uiso calc R 1 . . H
C19 0.7548(7) 0.7470(6) 0.1282(3) 0.0147(18) Uani d U 1 . . C
C20 0.6693(7) 0.6779(6) 0.1168(3) 0.0177(19) Uani d . 1 . . C
H20 0.6718 0.6139 0.1145 0.021 Uiso calc R 1 . . H
C21 0.5821(7) 0.7036(7) 0.1089(3) 0.023(2) Uani d . 1 . . C
H21 0.5247 0.6568 0.1016 0.027 Uiso calc R 1 . . H
C22 0.5772(8) 0.7964(7) 0.1114(4) 0.029(2) Uani d . 1 . . C
H22 0.5172 0.8135 0.1046 0.035 Uiso calc R 1 . . H
C23 0.6607(9) 0.8649(7) 0.1240(5) 0.038(3) Uani d . 1 . . C
H23 0.6576 0.9288 0.1264 0.046 Uiso calc R 1 . . H
C24 0.7477(7) 0.8401(6) 0.1329(4) 0.026(2) Uani d . 1 . . C
H24 0.8039 0.8870 0.1424 0.032 Uiso calc R 1 . . H
C25 0.9549(7) 0.8244(6) 0.1273(3) 0.0179(19) Uani d U 1 . . C
C26 0.9705(8) 0.8857(6) 0.1710(4) 0.025(2) Uani d . 1 . . C
H26 0.9396 0.8656 0.2019 0.030 Uiso calc R 1 . . H
C27 1.0299(8) 0.9756(6) 0.1710(4) 0.030(2) Uani d . 1 . . C
H27 1.0367 1.0167 0.2008 0.036 Uiso calc R 1 . . H
C28 1.0789(8) 1.0035(7) 0.1265(4) 0.034(3) Uani d . 1 . . C
H28 1.1215 1.0632 0.1262 0.041 Uiso calc R 1 . . H
C29 1.0655(8) 0.9436(7) 0.0824(4) 0.033(2) Uani d . 1 . . C
H29 1.0982 0.9631 0.0520 0.040 Uiso calc R 1 . . H
C30 1.0041(7) 0.8553(6) 0.0829(4) 0.023(2) Uani d . 1 . . C
H30 0.9956 0.8152 0.0527 0.028 Uiso calc R 1 . . H
C31 0.8648(7) 0.6649(6) 0.0620(3) 0.0177(19) Uani d . 1 . . C
C32 0.8245(6) 0.7113(6) 0.0232(3) 0.0158(18) Uani d . 1 . . C
H32 0.8005 0.7649 0.0320 0.019 Uiso calc R 1 . . H
C33 0.8195(7) 0.6789(6) -0.0283(3) 0.021(2) Uani d . 1 . . C
H33 0.7928 0.7113 -0.0543 0.025 Uiso calc R 1 . . H
C34 0.8526(7) 0.6008(7) -0.0423(3) 0.024(2) Uani d . 1 . . C
H34 0.8480 0.5789 -0.0776 0.028 Uiso calc R 1 . . H
C35 0.8929(7) 0.5543(6) -0.0040(3) 0.021(2) Uani d . 1 . . C
H35 0.9157 0.5001 -0.0133 0.026 Uiso calc R 1 . . H
C36 0.9000(6) 0.5866(6) 0.0477(3) 0.0149(18) Uani d . 1 . . C
H36 0.9291 0.5553 0.0734 0.018 Uiso calc R 1 . . H
C37 1.0080(7) 0.2850(6) 0.2398(3) 0.0168(18) Uani d U 1 . . C
C38 1.0290(7) 0.2962(6) 0.1885(3) 0.021(2) Uani d . 1 . . C
H38 0.9849 0.3158 0.1650 0.025 Uiso calc R 1 . . H
C39 1.1163(8) 0.2785(7) 0.1710(4) 0.029(2) Uani d . 1 . . C
H39 1.1307 0.2862 0.1356 0.035 Uiso calc R 1 . . H
C40 1.1812(8) 0.2498(7) 0.2048(4) 0.030(2) Uani d . 1 . . C
H40 1.2401 0.2385 0.1927 0.036 Uiso calc R 1 . . H
C41 1.1597(8) 0.2379(7) 0.2558(4) 0.033(2) Uani d . 1 . . C
H41 1.2035 0.2171 0.2789 0.040 Uiso calc R 1 . . H
C42 1.0746(8) 0.2560(7) 0.2737(4) 0.027(2) Uani d . 1 . . C
H42 1.0612 0.2488 0.3093 0.032 Uiso calc R 1 . . H
C43 0.8296(7) 0.1710(6) 0.2662(3) 0.021(2) Uani d . 1 . . C
C44 0.8805(8) 0.0994(7) 0.2634(4) 0.030(2) Uani d . 1 . . C
H44 0.9477 0.1151 0.2574 0.036 Uiso calc R 1 . . H
C45 0.8358(9) 0.0062(7) 0.2690(4) 0.036(3) Uani d . 1 . . C
H45 0.8720 -0.0409 0.2670 0.044 Uiso calc R 1 . . H
C46 0.7382(10) -0.0171(7) 0.2776(5) 0.042(3) Uani d . 1 . . C
H46 0.7063 -0.0803 0.2818 0.050 Uiso calc R 1 . . H
C47 0.6867(9) 0.0543(7) 0.2802(4) 0.036(3) Uani d U 1 . . C
H47 0.6194 0.0391 0.2860 0.043 Uiso calc R 1 . . H
C48 0.7328(7) 0.1465(7) 0.2745(4) 0.027(2) Uani d . 1 . . C
H48 0.6966 0.1936 0.2764 0.032 Uiso calc R 1 . . H
C49 0.9155(8) 0.3285(7) 0.3308(3) 0.024(2) Uani d . 1 . . C
C50 1.0007(8) 0.3934(7) 0.3472(4) 0.028(2) Uani d . 1 . . C
H50 1.0425 0.4233 0.3220 0.034 Uiso calc R 1 . . H
C51 1.0246(9) 0.4144(9) 0.3991(4) 0.044(3) Uani d . 1 . . C
H51 1.0848 0.4550 0.4095 0.053 Uiso calc R 1 . . H
C52 0.9603(10) 0.3760(10) 0.4365(4) 0.049(3) Uani d . 1 . . C
H52 0.9761 0.3917 0.4723 0.058 Uiso calc R 1 . . H
C53 0.8754(10) 0.3164(9) 0.4214(4) 0.046(3) Uani d . 1 . . C
H53 0.8312 0.2915 0.4467 0.055 Uiso calc R 1 . . H
C54 0.8526(8) 0.2914(8) 0.3693(4) 0.033(2) Uani d . 1 . . C
H54 0.7935 0.2485 0.3595 0.039 Uiso calc R 1 . . H
C55 0.8031(7) 0.2337(6) 0.1188(3) 0.0179(19) Uani d . 1 . . C
C56 0.8531(7) 0.2781(6) 0.0778(3) 0.0173(18) Uani d . 1 . . C
H56 0.8422 0.3363 0.0672 0.021 Uiso calc R 1 . . H
C57 0.9189(7) 0.2369(7) 0.0525(3) 0.024(2) Uani d . 1 . . C
H57 0.9531 0.2678 0.0249 0.029 Uiso calc R 1 . . H
C58 0.9354(8) 0.1510(6) 0.0669(3) 0.025(2) Uani d . 1 . . C
H58 0.9797 0.1229 0.0491 0.030 Uiso calc R 1 . . H
C59 0.8857(7) 0.1075(6) 0.1077(4) 0.023(2) Uani d . 1 . . C
H59 0.8952 0.0484 0.1177 0.028 Uiso calc R 1 . . H
C60 0.8225(7) 0.1495(6) 0.1342(3) 0.020(2) Uani d . 1 . . C
H60 0.7919 0.1204 0.1633 0.024 Uiso calc R 1 . . H
C61 0.6217(7) 0.1973(6) 0.1701(3) 0.0188(19) Uani d . 1 . . C
C62 0.6008(8) 0.1097(7) 0.1437(4) 0.029(2) Uani d . 1 . . C
H62 0.6436 0.0962 0.1187 0.034 Uiso calc R 1 . . H
C63 0.5171(9) 0.0411(7) 0.1536(5) 0.040(3) Uani d . 1 . . C
H63 0.5041 -0.0180 0.1354 0.048 Uiso calc R 1 . . H
C64 0.4557(9) 0.0600(8) 0.1893(5) 0.041(3) Uani d . 1 . . C
H64 0.4005 0.0133 0.1967 0.050 Uiso calc R 1 . . H
C65 0.4727(8) 0.1471(7) 0.2151(4) 0.032(2) Uani d . 1 . . C
H65 0.4277 0.1612 0.2387 0.038 Uiso calc R 1 . . H
C66 0.5578(8) 0.2144(7) 0.2060(4) 0.026(2) Uani d . 1 . . C
H66 0.5712 0.2726 0.2250 0.031 Uiso calc R 1 . . H
C67 0.6649(7) 0.3387(6) 0.0983(3) 0.0152(18) Uani d . 1 . . C
C68 0.5875(7) 0.2819(6) 0.0688(3) 0.022(2) Uani d . 1 . . C
H68 0.5627 0.2195 0.0781 0.027 Uiso calc R 1 . . H
C69 0.5465(8) 0.3170(7) 0.0253(3) 0.027(2) Uani d . 1 . . C
H69 0.4932 0.2784 0.0060 0.033 Uiso calc R 1 . . H
C70 0.5827(7) 0.4066(7) 0.0105(3) 0.025(2) Uani d . 1 . . C
H70 0.5532 0.4301 -0.0183 0.030 Uiso calc R 1 . . H
C71 0.6631(8) 0.4630(7) 0.0379(3) 0.023(2) Uani d . 1 . . C
H71 0.6898 0.5242 0.0271 0.027 Uiso calc R 1 . . H
C72 0.7032(7) 0.4283(6) 0.0810(3) 0.0180(19) Uani d . 1 . . C
H72 0.7581 0.4664 0.0993 0.022 Uiso calc R 1 . . H
C73 0.7233(7) 0.5150(7) 0.4236(3) 0.022(2) Uani d . 1 . . C
C74 0.6567(7) 0.4320(7) 0.4127(3) 0.025(2) Uani d . 1 . . C
H74 0.6250 0.4206 0.3793 0.029 Uiso calc R 1 . . H
C75 0.6345(8) 0.3639(7) 0.4502(4) 0.029(2) Uani d . 1 . . C
H75 0.5884 0.3073 0.4418 0.035 Uiso calc R 1 . . H
C76 0.6800(9) 0.3793(8) 0.4997(4) 0.038(3) Uani d . 1 . . C
H76 0.6659 0.3334 0.5250 0.045 Uiso calc R 1 . . H
C77 0.7461(8) 0.4625(8) 0.5112(4) 0.034(3) Uani d . 1 . . C
H77 0.7768 0.4743 0.5449 0.040 Uiso calc R 1 . . H
C78 0.7684(8) 0.5297(8) 0.4738(3) 0.031(2) Uani d . 1 . . C
H78 0.8147 0.5862 0.4823 0.038 Uiso calc R 1 . . H
C79 0.8685(8) 0.6668(8) 0.3966(3) 0.033(3) Uani d . 1 . . C
C80 0.9387(8) 0.6126(9) 0.4014(4) 0.036(3) Uani d . 1 . . C
H80 0.9228 0.5484 0.3906 0.043 Uiso calc R 1 . . H
C81 1.0321(9) 0.6534(11) 0.4219(4) 0.050(4) Uani d . 1 . . C
H81 1.0791 0.6166 0.4256 0.061 Uiso calc R 1 . . H
C82 1.0562(10) 0.7480(13) 0.4371(4) 0.061(5) Uani d . 1 . . C
H82 1.1193 0.7756 0.4512 0.074 Uiso calc R 1 . . H
C83 0.9885(11) 0.8012(11) 0.4314(5) 0.058(4) Uani d . 1 . . C
H83 1.0055 0.8657 0.4415 0.070 Uiso calc R 1 . . H
C84 0.8959(9) 0.7623(9) 0.4112(4) 0.044(3) Uani d . 1 . . C
H84 0.8504 0.8006 0.4072 0.052 Uiso calc R 1 . . H
C85 0.6812(8) 0.6903(7) 0.4011(3) 0.026(2) Uani d . 1 . . C
C86 0.6401(9) 0.6847(8) 0.4491(4) 0.034(3) Uani d . 1 . . C
H86 0.6423 0.6330 0.4699 0.041 Uiso calc R 1 . . H
C87 0.5952(10) 0.7546(9) 0.4673(4) 0.046(3) Uani d . 1 . . C
H87 0.5671 0.7499 0.5002 0.055 Uiso calc R 1 . . H
C88 0.5918(11) 0.8302(9) 0.4376(5) 0.053(4) Uani d . 1 . . C
H88 0.5606 0.8771 0.4498 0.063 Uiso calc R 1 . . H
C89 0.6340(10) 0.8379(8) 0.3897(4) 0.044(3) Uani d . 1 . . C
H89 0.6327 0.8905 0.3695 0.053 Uiso calc R 1 . . H
C90 0.6781(8) 0.7684(7) 0.3716(4) 0.033(2) Uani d . 1 . . C
H90 0.7066 0.7737 0.3389 0.039 Uiso calc R 1 . . H
C91 0.4889(7) 0.4915(7) 0.3238(3) 0.020(2) Uani d . 1 . . C
C92 0.4433(8) 0.3976(6) 0.3104(4) 0.024(2) Uani d . 1 . . C
H92 0.4459 0.3734 0.2760 0.029 Uiso calc R 1 . . H
C93 0.3941(9) 0.3395(8) 0.3476(4) 0.038(3) Uani d . 1 . . C
H93 0.3653 0.2758 0.3388 0.046 Uiso calc R 1 . . H
C94 0.3881(9) 0.3767(9) 0.3979(4) 0.039(3) Uani d . 1 . . C
H94 0.3537 0.3383 0.4230 0.047 Uiso calc R 1 . . H
C95 0.4307(8) 0.4664(9) 0.4110(4) 0.037(3) Uani d . 1 . . C
H95 0.4268 0.4904 0.4452 0.045 Uiso calc R 1 . . H
C96 0.4812(7) 0.5253(7) 0.3739(3) 0.022(2) Uani d . 1 . . C
H96 0.5102 0.5885 0.3836 0.027 Uiso calc R 1 . . H
C97 0.5264(7) 0.6764(6) 0.2804(3) 0.020(2) Uani d . 1 . . C
C98 0.4472(8) 0.6919(7) 0.3081(4) 0.033(2) Uani d . 1 . . C
H98 0.4158 0.6458 0.3304 0.040 Uiso calc R 1 . . H
C99 0.4152(9) 0.7731(8) 0.3032(5) 0.043(3) Uani d . 1 . . C
H99 0.3614 0.7819 0.3220 0.052 Uiso calc R 1 . . H
C100 0.4604(9) 0.8429(7) 0.2712(5) 0.041(3) Uani d . 1 . . C
H100 0.4397 0.8999 0.2690 0.049 Uiso calc R 1 . . H
C101 0.5346(9) 0.8272(7) 0.2434(4) 0.033(3) Uani d . 1 . . C
H101 0.5636 0.8726 0.2201 0.040 Uiso calc R 1 . . H
C102 0.5694(7) 0.7469(7) 0.2480(4) 0.025(2) Uani d . 1 . . C
H102 0.6232 0.7394 0.2288 0.030 Uiso calc R 1 . . H
C103 0.4918(7) 0.5158(6) 0.2156(3) 0.0183(19) Uani d . 1 . . C
C104 0.4128(8) 0.5498(7) 0.1987(4) 0.028(2) Uani d . 1 . . C
H104 0.3973 0.6016 0.2166 0.034 Uiso calc R 1 . . H
C105 0.3555(9) 0.5074(7) 0.1548(4) 0.035(3) Uani d . 1 . . C
H105 0.3005 0.5300 0.1437 0.042 Uiso calc R 1 . . H
C106 0.3785(8) 0.4339(8) 0.1280(4) 0.035(3) Uani d . 1 . . C
H106 0.3406 0.4068 0.0978 0.042 Uiso calc R 1 . . H
C107 0.4557(8) 0.3994(9) 0.1445(4) 0.040(3) Uani d . 1 . . C
H107 0.4701 0.3473 0.1264 0.048 Uiso calc R 1 . . H
C108 0.5138(8) 0.4400(7) 0.1878(4) 0.031(2) Uani d . 1 . . C
H108 0.5682 0.4163 0.1985 0.037 Uiso calc R 1 . . H
O1 0.2577(14) 0.1076(12) 0.0451(7) 0.065(5) Uiso d PG 0.50 . . O
C109 0.247(2) 0.0571(18) -0.0036(7) 0.103(13) Uiso d PG 0.50 . . C
H10A 0.2620 0.1006 -0.0320 0.123 Uiso calc PR 0.50 . . H
H10B 0.1794 0.0207 -0.0095 0.123 Uiso calc PR 0.50 . . H
C110 0.315(3) -0.0060(19) -0.0017(9) 0.115(15) Uiso d PG 0.50 . . C
H11A 0.3770 0.0234 -0.0163 0.137 Uiso calc PR 0.50 . . H
H11B 0.2869 -0.0656 -0.0213 0.137 Uiso calc PR 0.50 . . H
C111 0.327(2) -0.0211(17) 0.0546(11) 0.092(11) Uiso d PG 0.50 . . C
H11C 0.2772 -0.0745 0.0654 0.110 Uiso calc PR 0.50 . . H
H11D 0.3920 -0.0328 0.0632 0.110 Uiso calc PR 0.50 . . H
C112 0.3160(19) 0.0673(17) 0.0798(7) 0.099(12) Uiso d PG 0.50 . . C
H11E 0.2844 0.0552 0.1132 0.119 Uiso calc PR 0.50 . . H
H11F 0.3801 0.1101 0.0868 0.119 Uiso calc PR 0.50 . . H
O2 0.139(2) 0.2160(17) 0.4205(12) 0.056(9) Uiso d PG 0.25 . . O
C113 0.041(2) 0.170(2) 0.4264(15) 0.060(15) Uiso d PG 0.25 . . C
H11G 0.0017 0.1734 0.3945 0.072 Uiso calc PR 0.25 . . H
H11H 0.0144 0.1992 0.4557 0.072 Uiso calc PR 0.25 . . H
C114 0.041(2) 0.0714(19) 0.4367(14) 0.036(10) Uiso d PG 0.25 . . C
H11I 0.0294 0.0322 0.4042 0.044 Uiso calc PR 0.25 . . H
H11J -0.0096 0.0460 0.4611 0.044 Uiso calc PR 0.25 . . H
C115 0.139(3) 0.076(2) 0.4603(15) 0.054(13) Uiso d PG 0.25 . . C
H11K 0.1411 0.0868 0.4984 0.065 Uiso calc PR 0.25 . . H
H11L 0.1608 0.0174 0.4524 0.065 Uiso calc PR 0.25 . . H
C116 0.2005(18) 0.156(2) 0.4355(17) 0.073(18) Uiso d PG 0.25 . . C
H11M 0.2530 0.1889 0.4602 0.087 Uiso calc PR 0.25 . . H
H11N 0.2301 0.1336 0.4048 0.087 Uiso calc PR 0.25 . . H
O3 0.512(3) 0.140(2) 0.3667(13) 0.062(10) Uiso d PG 0.25 . . O
C117 0.550(3) 0.103(3) 0.4113(17) 0.12(3) Uiso d PG 0.25 . . C
H11O 0.5780 0.1533 0.4372 0.144 Uiso calc PR 0.25 . . H
H11P 0.6005 0.0696 0.4016 0.144 Uiso calc PR 0.25 . . H
C118 0.468(4) 0.037(4) 0.4330(15) 0.08(2) Uiso d PG 0.25 . . C
H11Q 0.4377 0.0683 0.4602 0.101 Uiso calc PR 0.25 . . H
H11R 0.4893 -0.0168 0.4479 0.101 Uiso calc PR 0.25 . . H
C119 0.399(3) 0.006(3) 0.387(2) 0.12(3) Uiso d PG 0.25 . . C
H11S 0.4138 -0.0488 0.3687 0.142 Uiso calc PR 0.25 . . H
H11T 0.3315 -0.0098 0.3980 0.142 Uiso calc PR 0.25 . . H
C120 0.416(3) 0.088(3) 0.3546(15) 0.055(13) Uiso d PG 0.25 . . C
H12A 0.4078 0.0680 0.3174 0.066 Uiso calc PR 0.25 . . H
H12B 0.3690 0.1273 0.3620 0.066 Uiso calc PR 0.25 . . H
O4 0.425(2) 0.0651(16) 0.0081(12) 0.053 Uiso d PG 0.25 . . O
C121 0.336(3) 0.058(2) 0.0325(15) 0.09(2) Uiso d PG 0.25 . . C
H12C 0.3048 0.1090 0.0214 0.106 Uiso calc PR 0.25 . . H
H12D 0.3472 0.0641 0.0707 0.106 Uiso calc PR 0.25 . . H
C122 0.2741(19) -0.034(2) 0.0167(17) 0.054 Uiso d PG 0.25 . . C
H12E 0.2319 -0.0293 -0.0142 0.065 Uiso calc PR 0.25 . . H
H12F 0.2332 -0.0597 0.0452 0.065 Uiso calc PR 0.25 . . H
C123 0.345(2) -0.0917(15) 0.0045(13) 0.031(9) Uiso d PG 0.25 . . C
H12G 0.3640 -0.1214 0.0359 0.037 Uiso calc PR 0.25 . . H
H12H 0.3173 -0.1409 -0.0225 0.037 Uiso calc PR 0.25 . . H
C124 0.428(2) -0.024(2) -0.0145(13) 0.050 Uiso d PG 0.25 . . C
H12I 0.4893 -0.0413 -0.0041 0.060 Uiso calc PR 0.25 . . H
H12J 0.4228 -0.0229 -0.0528 0.060 Uiso calc PR 0.25 . . H
O5 -0.091(3) -0.012(2) 0.4486(13) 0.036(9) Uiso d P 0.20 . . O
O6 0.383(4) -0.014(3) -0.0224(18) 0.057(12) Uiso d P 0.20 . . O
O7 0.031(4) 0.138(4) 0.404(2) 0.040(13) Uiso d P 0.15 . . O
O8 0.213(3) 0.169(3) 0.4069(16) 0.048(10) Uiso d P 0.20 . . O

loop_
_atom_site_aniso_label
_atom_site_aniso_U_11
_atom_site_aniso_U_22
_atom_site_aniso_U_33
_atom_site_aniso_U_12
_atom_site_aniso_U_13
_atom_site_aniso_U_23
Ru1 0.0192(6) 0.0297(5) 0.0213(5) 0.0066(4) 0.0018(3) 0.0007(4)
Ru2 0.0188(6) 0.0296(5) 0.0224(5) 0.0063(4) 0.0013(3) 0.0022(4)
Ru3 0.0199(6) 0.0312(5) 0.0213(5) 0.0063(4) 0.0024(4) 0.0008(4)
Cl1 0.0112(12) 0.0212(10) 0.0142(9) 0.0070(8) 0.0024(7) -0.0002(7)
Cl2 0.0134(13) 0.0261(11) 0.0184(10) 0.0024(8) 0.0019(8) 0.0017(8)
Cl3 0.0188(14) 0.0213(11) 0.0170(10) 0.0071(8) 0.0029(8) -0.0017(8)
Cl4 0.0116(13) 0.0235(11) 0.0134(9) 0.0038(8) 0.0016(7) 0.0011(8)
S1 0.0121(13) 0.0161(10) 0.0125(10) 0.0048(8) 0.0008(7) 0.0001(7)
P1 0.0096(14) 0.0199(11) 0.0147(10) 0.0040(8) -0.0002(8) 0.0006(8)
P2 0.0104(14) 0.0194(11) 0.0129(10) 0.0055(8) 0.0005(8) -0.0001(8)
P3 0.0123(14) 0.0226(12) 0.0144(10) 0.0049(9) 0.0008(8) 0.0033(8)
P4 0.0075(13) 0.0187(11) 0.0146(10) 0.0029(8) -0.0007(8) 0.0021(8)
P5 0.0120(14) 0.0321(13) 0.0105(10) 0.0055(9) 0.0011(8) 0.0006(9)
P6 0.0108(14) 0.0242(12) 0.0133(10) 0.0036(9) 0.0015(8) 0.0008(8)
C1 0.021(6) 0.026(5) 0.016(4) 0.010(4) -0.002(3) 0.001(3)
C2 0.029(7) 0.031(5) 0.029(5) 0.006(4) 0.000(4) -0.003(4)
C3 0.044(9) 0.048(7) 0.033(6) 0.010(6) 0.007(5) -0.007(5)
C4 0.050(9) 0.036(6) 0.046(7) 0.007(5) 0.003(6) -0.014(5)
C5 0.043(9) 0.025(6) 0.058(7) 0.000(5) 0.008(6) -0.005(5)
C6 0.023(7) 0.024(5) 0.037(6) 0.007(4) 0.001(4) -0.001(4)
C7 0.018(6) 0.018(4) 0.024(5) 0.006(4) 0.007(4) 0.002(3)
C8 0.014(6) 0.033(5) 0.029(5) 0.005(4) -0.002(4) 0.008(4)
C9 0.020(7) 0.041(6) 0.038(6) 0.008(4) 0.005(4) 0.011(5)
C10 0.036(9) 0.041(6) 0.044(7) 0.015(5) 0.025(5) 0.009(5)
C11 0.026(7) 0.041(6) 0.017(5) 0.010(4) 0.006(4) 0.002(4)
C12 0.021(6) 0.023(5) 0.026(5) 0.007(4) 0.002(4) 0.001(4)
C13 0.012(6) 0.023(5) 0.025(5) 0.001(4) 0.003(4) 0.008(4)
C14 0.012(6) 0.032(5) 0.020(5) 0.002(4) -0.001(3) 0.002(4)
C15 0.011(6) 0.045(6) 0.028(5) 0.005(4) 0.001(4) 0.016(4)
C16 0.014(6) 0.041(5) 0.038(5) 0.007(4) -0.001(4) 0.017(4)
C17 0.021(7) 0.025(5) 0.049(6) 0.009(4) 0.002(4) 0.009(4)
C18 0.012(6) 0.022(5) 0.031(5) 0.010(4) -0.004(4) 0.006(4)
C19 0.011(5) 0.020(4) 0.015(4) 0.008(3) 0.001(3) 0.002(3)
C20 0.013(6) 0.027(5) 0.015(4) 0.010(4) -0.007(3) 0.001(3)
C21 0.018(6) 0.035(5) 0.015(4) 0.007(4) 0.001(3) 0.003(4)
C22 0.014(7) 0.034(6) 0.044(6) 0.015(4) 0.006(4) 0.008(4)
C23 0.019(7) 0.026(6) 0.071(8) 0.009(4) 0.003(5) 0.009(5)
C24 0.013(6) 0.016(5) 0.052(6) 0.005(4) 0.007(4) 0.001(4)
C25 0.014(5) 0.020(4) 0.022(4) 0.008(3) 0.001(3) 0.004(3)
C26 0.028(7) 0.025(5) 0.024(5) 0.008(4) -0.005(4) 0.000(4)
C27 0.027(7) 0.018(5) 0.047(6) 0.010(4) -0.012(5) -0.007(4)
C28 0.023(7) 0.020(5) 0.061(7) 0.008(4) 0.003(5) 0.005(5)
C29 0.025(7) 0.023(5) 0.050(6) -0.001(4) 0.011(5) 0.006(4)
C30 0.008(6) 0.022(5) 0.040(6) 0.003(4) 0.004(4) 0.002(4)
C31 0.019(6) 0.019(4) 0.015(4) 0.003(4) 0.004(3) -0.001(3)
C32 0.008(5) 0.025(5) 0.016(4) 0.007(3) 0.000(3) 0.005(3)
C33 0.022(6) 0.028(5) 0.014(4) 0.007(4) -0.003(3) 0.005(3)
C34 0.017(6) 0.037(5) 0.013(4) -0.002(4) -0.004(3) -0.004(4)
C35 0.022(6) 0.024(5) 0.021(5) 0.010(4) 0.004(4) -0.001(4)
C36 0.008(5) 0.021(4) 0.016(4) 0.006(3) -0.002(3) 0.001(3)
C37 0.008(5) 0.020(4) 0.023(4) 0.003(3) 0.004(3) 0.001(3)
C38 0.024(6) 0.012(4) 0.024(5) 0.001(4) 0.003(4) 0.004(3)
C39 0.024(7) 0.033(5) 0.034(5) 0.011(4) 0.011(4) 0.004(4)
C40 0.015(7) 0.030(5) 0.049(6) 0.014(4) 0.009(4) 0.007(4)
C41 0.026(7) 0.035(6) 0.042(6) 0.016(5) -0.006(5) 0.006(5)
C42 0.027(7) 0.029(5) 0.023(5) 0.006(4) -0.004(4) 0.001(4)
C43 0.023(6) 0.022(5) 0.016(4) 0.003(4) -0.002(3) 0.004(3)
C44 0.021(7) 0.036(6) 0.032(5) 0.005(4) 0.000(4) 0.003(4)
C45 0.030(8) 0.033(6) 0.046(6) 0.007(5) -0.002(5) 0.006(5)
C46 0.039(9) 0.025(6) 0.059(7) 0.004(5) -0.010(5) 0.005(5)
C47 0.018(6) 0.034(5) 0.050(6) -0.007(4) -0.001(4) 0.006(4)
C48 0.017(7) 0.030(5) 0.032(5) 0.005(4) -0.006(4) 0.009(4)
C49 0.023(7) 0.033(5) 0.017(4) 0.008(4) -0.004(4) 0.004(4)
C50 0.019(7) 0.044(6) 0.021(5) 0.003(4) 0.002(4) 0.007(4)
C51 0.033(8) 0.058(8) 0.033(6) -0.003(6) -0.013(5) 0.004(5)
C52 0.052(10) 0.078(9) 0.014(5) 0.010(7) -0.006(5) 0.007(5)
C53 0.046(9) 0.079(9) 0.015(5) 0.015(6) 0.005(5) 0.006(5)
C54 0.026(7) 0.046(6) 0.025(5) 0.005(5) 0.006(4) 0.006(4)
C55 0.016(6) 0.023(5) 0.016(4) 0.007(4) -0.002(3) 0.002(3)
C56 0.009(6) 0.023(5) 0.022(4) 0.009(3) 0.002(3) 0.001(3)
C57 0.015(6) 0.034(5) 0.025(5) 0.005(4) 0.003(4) 0.008(4)
C58 0.023(7) 0.029(5) 0.026(5) 0.013(4) 0.007(4) -0.001(4)
C59 0.017(6) 0.026(5) 0.031(5) 0.013(4) -0.003(4) 0.006(4)
C60 0.019(6) 0.031(5) 0.016(4) 0.014(4) 0.000(3) 0.006(4)
C61 0.016(6) 0.023(5) 0.017(4) 0.002(4) 0.001(3) 0.005(3)
C62 0.021(7) 0.026(5) 0.042(6) 0.013(4) -0.001(4) -0.001(4)
C63 0.023(8) 0.022(5) 0.074(8) 0.002(4) 0.003(5) 0.002(5)
C64 0.026(8) 0.034(6) 0.062(8) -0.002(5) 0.014(5) 0.005(5)
C65 0.008(6) 0.044(6) 0.043(6) 0.004(4) 0.005(4) 0.002(5)
C66 0.016(6) 0.029(5) 0.033(5) 0.007(4) -0.002(4) -0.004(4)
C67 0.008(5) 0.019(4) 0.020(4) 0.007(3) 0.004(3) -0.002(3)
C68 0.015(6) 0.025(5) 0.027(5) 0.006(4) -0.004(4) -0.003(4)
C69 0.027(7) 0.032(5) 0.020(5) 0.001(4) -0.006(4) -0.003(4)
C70 0.018(6) 0.041(6) 0.018(5) 0.011(4) -0.003(4) -0.001(4)
C71 0.023(6) 0.034(5) 0.016(4) 0.016(4) 0.004(4) 0.001(4)
C72 0.020(6) 0.025(5) 0.009(4) 0.005(4) 0.000(3) -0.002(3)
C73 0.011(6) 0.039(6) 0.019(5) 0.010(4) 0.006(3) 0.005(4)
C74 0.018(6) 0.035(5) 0.020(5) 0.004(4) 0.004(4) 0.004(4)
C75 0.022(7) 0.038(6) 0.029(5) 0.008(4) 0.005(4) 0.009(4)
C76 0.031(8) 0.061(7) 0.027(5) 0.018(5) 0.007(4) 0.024(5)
C77 0.021(7) 0.063(7) 0.016(5) 0.006(5) -0.003(4) 0.009(4)
C78 0.024(7) 0.055(7) 0.016(5) 0.010(5) 0.001(4) 0.006(4)
C79 0.018(7) 0.064(7) 0.011(4) -0.001(5) 0.001(4) -0.003(4)
C80 0.011(7) 0.072(8) 0.023(5) 0.009(5) 0.001(4) 0.001(5)
C81 0.017(8) 0.118(12) 0.017(5) 0.017(7) 0.002(4) 0.006(6)
C82 0.019(9) 0.125(14) 0.026(6) -0.014(8) 0.002(5) 0.007(7)
C83 0.042(11) 0.065(9) 0.049(8) -0.024(7) -0.012(6) -0.005(6)
C84 0.029(8) 0.059(8) 0.033(6) -0.010(5) -0.004(5) 0.004(5)
C85 0.020(6) 0.037(6) 0.017(5) 0.003(4) 0.000(4) -0.008(4)
C86 0.034(8) 0.043(6) 0.022(5) 0.005(5) 0.000(4) -0.003(4)
C87 0.046(9) 0.068(8) 0.028(6) 0.019(6) 0.017(5) -0.006(5)
C88 0.068(11) 0.057(8) 0.040(7) 0.029(7) 0.011(6) -0.014(6)
C89 0.066(10) 0.033(6) 0.042(7) 0.029(6) 0.007(6) -0.001(5)
C90 0.031(7) 0.038(6) 0.029(5) 0.009(5) 0.002(4) -0.002(4)
C91 0.011(6) 0.039(5) 0.014(4) 0.012(4) 0.000(3) 0.008(4)
C92 0.026(7) 0.019(5) 0.028(5) 0.006(4) 0.008(4) 0.005(4)
C93 0.023(8) 0.038(6) 0.055(7) 0.006(5) 0.002(5) 0.017(5)
C94 0.022(7) 0.064(8) 0.034(6) 0.010(5) 0.002(4) 0.022(5)
C95 0.020(7) 0.079(9) 0.014(5) 0.011(5) 0.007(4) 0.003(5)
C96 0.007(6) 0.033(5) 0.024(5) -0.003(4) 0.000(3) 0.002(4)
C97 0.009(6) 0.024(5) 0.026(5) 0.001(4) -0.004(3) -0.003(4)
C98 0.016(7) 0.028(5) 0.059(7) 0.008(4) 0.011(5) 0.000(5)
C99 0.027(8) 0.033(6) 0.073(8) 0.013(5) 0.010(6) -0.005(5)
C100 0.041(9) 0.023(5) 0.059(7) 0.009(5) -0.002(6) -0.002(5)
C101 0.033(8) 0.031(6) 0.034(6) 0.006(5) -0.011(5) 0.001(4)
C102 0.011(6) 0.040(6) 0.027(5) 0.010(4) -0.003(4) 0.000(4)
C103 0.015(6) 0.027(5) 0.011(4) 0.000(4) 0.000(3) 0.002(3)
C104 0.018(7) 0.031(5) 0.039(6) 0.015(4) -0.006(4) 0.000(4)
C105 0.027(8) 0.036(6) 0.040(6) 0.004(5) -0.017(5) 0.001(5)
C106 0.022(7) 0.055(7) 0.023(5) 0.002(5) -0.006(4) -0.005(5)
C107 0.013(7) 0.062(8) 0.042(6) 0.008(5) -0.004(4) -0.025(5)
C108 0.020(7) 0.043(6) 0.030(5) 0.011(4) -0.004(4) -0.010(4)

loop_
_atom_type_symbol
_atom_type_description
_atom_type_scat_dispersion_real
_atom_type_scat_dispersion_imag
_atom_type_scat_source
C C 0.0015 0.0009 'International Tables Vol C Tables 4.2.6.8 and 6.1.1.4'
H H 0.0000 0.0000 'International Tables Vol C Tables 4.2.6.8 and 6.1.1.4'
Cl Cl 0.0998 0.0984 'International Tables Vol C Tables 4.2.6.8 and 6.1.1.4'
O O 0.0056 0.0036 'International Tables Vol C Tables 4.2.6.8 and 6.1.1.4'
P P 0.0667 0.0580 'International Tables Vol C Tables 4.2.6.8 and 6.1.1.4'
Ru Ru -5.3630 3.6506 'International Tables Vol C Tables 4.2.6.8 and 6.1.1.4'
S S 0.0826 0.0763 'International Tables Vol C Tables 4.2.6.8 and 6.1.1.4'

loop_
_geom_angle_atom_site_label_1
_geom_angle_atom_site_label_2
_geom_angle_atom_site_label_3
_geom_angle
P2 Ru1 P1 98.04(8)
P2 Ru1 S1 94.42(8)
P1 Ru1 S1 166.94(8)
P2 Ru1 Cl3 91.14(8)
P1 Ru1 Cl3 103.22(8)
S1 Ru1 Cl3 80.36(8)
P2 Ru1 Cl1 104.52(8)
P1 Ru1 Cl1 92.62(8)
S1 Ru1 Cl1 80.41(8)
Cl3 Ru1 Cl1 156.01(8)
P2 Ru1 Cl4 169.92(9)
P1 Ru1 Cl4 90.02(8)
S1 Ru1 Cl4 78.03(7)
Cl3 Ru1 Cl4 81.09(8)
Cl1 Ru1 Cl4 81.01(7)
P4 Ru2 P3 96.70(9)
P4 Ru2 Cl2 103.64(9)
P3 Ru2 Cl2 94.21(8)
P4 Ru2 S1 96.17(8)
P3 Ru2 S1 166.98(8)
Cl2 Ru2 S1 80.82(8)
P4 Ru2 Cl1 95.14(8)
P3 Ru2 Cl1 101.06(8)
Cl2 Ru2 Cl1 154.22(8)
S1 Ru2 Cl1 79.73(8)
P4 Ru2 Cl4 172.04(8)
P3 Ru2 Cl4 90.39(8)
Cl2 Ru2 Cl4 79.33(8)
S1 Ru2 Cl4 76.90(8)
Cl1 Ru2 Cl4 79.90(7)
P6 Ru3 P5 96.56(9)
P6 Ru3 S1 93.96(8)
P5 Ru3 S1 168.78(9)
P6 Ru3 Cl2 93.07(9)
P5 Ru3 Cl2 102.44(8)
S1 Ru3 Cl2 80.84(7)
P6 Ru3 Cl3 105.48(8)
P5 Ru3 Cl3 93.86(8)
S1 Ru3 Cl3 79.52(7)
Cl2 Ru3 Cl3 153.75(8)
P6 Ru3 Cl4 169.07(8)
P5 Ru3 Cl4 92.66(8)
S1 Ru3 Cl4 77.31(7)
Cl2 Ru3 Cl4 79.18(8)
Cl3 Ru3 Cl4 79.65(8)
Ru1 Cl1 Ru2 84.55(7)
Ru2 Cl2 Ru3 87.07(7)
Ru1 Cl3 Ru3 84.20(7)
Ru1 Cl4 Ru3 82.81(7)
Ru1 Cl4 Ru2 82.73(7)
Ru3 Cl4 Ru2 81.55(7)
Ru1 S1 Ru3 88.06(7)
Ru1 S1 Ru2 87.74(8)
Ru3 S1 Ru2 87.13(7)
C7 P1 C1 102.2(4)
C7 P1 C13 96.2(4)
C1 P1 C13 100.5(4)
C7 P1 Ru1 120.1(3)
C1 P1 Ru1 120.2(3)
C13 P1 Ru1 113.4(3)
C25 P2 C19 99.8(4)
C25 P2 C31 101.0(4)
C19 P2 C31 96.6(4)
C25 P2 Ru1 116.4(3)
C19 P2 Ru1 115.3(3)
C31 P2 Ru1 123.5(3)
C37 P3 C43 99.9(4)
C37 P3 C49 101.1(4)
C43 P3 C49 98.6(4)
C37 P3 Ru2 120.6(3)
C43 P3 Ru2 121.1(3)
C49 P3 Ru2 111.8(3)
C55 P4 C61 103.0(4)
C55 P4 C67 97.7(4)
C61 P4 C67 98.0(4)
C55 P4 Ru2 113.9(3)
C61 P4 Ru2 121.5(3)
C67 P4 Ru2 118.8(3)
C79 P5 C85 97.1(5)
C79 P5 C73 99.4(5)
C85 P5 C73 100.9(4)
C79 P5 Ru3 115.6(3)
C85 P5 Ru3 119.1(3)
C73 P5 Ru3 120.5(3)
C97 P6 C91 104.9(4)
C97 P6 C103 97.8(4)
C91 P6 C103 98.9(4)
C97 P6 Ru3 120.0(3)
C91 P6 Ru3 112.9(3)
C103 P6 Ru3 119.3(3)
C6 C1 C2 118.3(9)
C6 C1 P1 124.6(7)
C2 C1 P1 117.0(7)
C1 C2 C3 119.8(10)
C1 C2 H2 120.1
C3 C2 H2 120.1
C4 C3 C2 120.3(11)
C4 C3 H3 119.8
C2 C3 H3 119.8
C3 C4 C5 120.6(10)
C3 C4 H4 119.7
C5 C4 H4 119.7
C4 C5 C6 120.0(11)
C4 C5 H5 120.0
C6 C5 H5 120.0
C1 C6 C5 120.9(10)
C1 C6 H6 119.5
C5 C6 H6 119.5
C12 C7 C8 118.0(8)
C12 C7 P1 122.1(8)
C8 C7 P1 119.9(7)
C9 C8 C7 121.2(9)
C9 C8 H8 119.4
C7 C8 H8 119.4
C8 C9 C10 119.8(11)
C8 C9 H9 120.1
C10 C9 H9 120.1
C11 C10 C9 120.3(9)
C11 C10 H10 119.9
C9 C10 H10 119.9
C10 C11 C12 119.8(9)
C10 C11 H11 120.1
C12 C11 H11 120.1
C7 C12 C11 121.0(10)
C7 C12 H12 119.5
C11 C12 H12 119.5
C14 C13 C18 118.5(9)
C14 C13 P1 123.6(7)
C18 C13 P1 117.8(7)
C15 C14 C13 120.3(9)
C15 C14 H14 119.8
C13 C14 H14 119.8
C16 C15 C14 120.7(9)
C16 C15 H15 119.6
C14 C15 H15 119.6
C15 C16 C17 119.4(9)
C15 C16 H16 120.3
C17 C16 H16 120.3
C18 C17 C16 121.0(10)
C18 C17 H17 119.5
C16 C17 H17 119.5
C17 C18 C13 119.9(9)
C17 C18 H18 120.0
C13 C18 H18 120.0
C24 C19 C20 118.3(9)
C24 C19 P2 123.3(7)
C20 C19 P2 118.2(6)
C21 C20 C19 119.9(8)
C21 C20 H20 120.0
C19 C20 H20 120.0
C20 C21 C22 120.9(9)
C20 C21 H21 119.6
C22 C21 H21 119.6
C21 C22 C23 119.6(10)
C21 C22 H22 120.2
C23 C22 H22 120.2
C24 C23 C22 120.0(10)
C24 C23 H23 120.0
C22 C23 H23 120.0
C23 C24 C19 121.1(9)
C23 C24 H24 119.4
C19 C24 H24 119.4
C26 C25 C30 117.2(8)
C26 C25 P2 118.6(7)
C30 C25 P2 124.2(7)
C25 C26 C27 122.6(9)
C25 C26 H26 118.7
C27 C26 H26 118.7
C28 C27 C26 118.7(9)
C28 C27 H27 120.6
C26 C27 H27 120.6
C27 C28 C29 120.0(9)
C27 C28 H28 120.0
C29 C28 H28 120.0
C30 C29 C28 120.3(10)
C30 C29 H29 119.9
C28 C29 H29 119.9
C29 C30 C25 121.2(9)
C29 C30 H30 119.4
C25 C30 H30 119.4
C36 C31 C32 118.6(7)
C36 C31 P2 122.1(7)
C32 C31 P2 119.3(7)
C33 C32 C31 120.1(8)
C33 C32 H32 119.9
C31 C32 H32 119.9
C34 C33 C32 121.4(8)
C34 C33 H33 119.3
C32 C33 H33 119.3
C33 C34 C35 118.9(8)
C33 C34 H34 120.5
C35 C34 H34 120.5
C34 C35 C36 120.6(8)
C34 C35 H35 119.7
C36 C35 H35 119.7
C35 C36 C31 120.3(8)
C35 C36 H36 119.8
C31 C36 H36 119.8
C38 C37 C42 119.0(9)
C38 C37 P3 119.1(7)
C42 C37 P3 121.6(7)
C37 C38 C39 119.7(9)
C37 C38 H38 120.1
C39 C38 H38 120.1
C40 C39 C38 120.8(9)
C40 C39 H39 119.6
C38 C39 H39 119.6
C41 C40 C39 119.5(10)
C41 C40 H40 120.3
C39 C40 H40 120.3
C40 C41 C42 120.4(9)
C40 C41 H41 119.8
C42 C41 H41 119.8
C41 C42 C37 120.6(9)
C41 C42 H42 119.7
C37 C42 H42 119.7
C48 C43 C44 117.7(9)
C48 C43 P3 119.3(7)
C44 C43 P3 123.0(8)
C45 C44 C43 122.2(11)
C45 C44 H44 118.9
C43 C44 H44 118.9
C46 C45 C44 119.3(11)
C46 C45 H45 120.4
C44 C45 H45 120.4
C45 C46 C47 118.9(10)
C45 C46 H46 120.6
C47 C46 H46 120.6
C48 C47 C46 120.8(11)
C48 C47 H47 119.6
C46 C47 H47 119.6
C43 C48 C47 121.2(10)
C43 C48 H48 119.4
C47 C48 H48 119.4
C50 C49 C54 117.2(9)
C50 C49 P3 120.2(7)
C54 C49 P3 122.6(8)
C51 C50 C49 121.2(9)
C51 C50 H50 119.4
C49 C50 H50 119.4
C50 C51 C52 120.1(11)
C50 C51 H51 120.0
C52 C51 H51 120.0
C53 C52 C51 119.7(10)
C53 C52 H52 120.2
C51 C52 H52 120.2
C52 C53 C54 120.6(11)
C52 C53 H53 119.7
C54 C53 H53 119.7
C53 C54 C49 121.1(11)
C53 C54 H54 119.5
C49 C54 H54 119.5
C60 C55 C56 118.5(9)
C60 C55 P4 122.0(7)
C56 C55 P4 119.1(7)
C57 C56 C55 119.9(8)
C57 C56 H56 120.0
C55 C56 H56 120.0
C58 C57 C56 121.2(8)
C58 C57 H57 119.4
C56 C57 H57 119.4
C59 C58 C57 118.6(9)
C59 C58 H58 120.7
C57 C58 H58 120.7
C60 C59 C58 120.5(8)
C60 C59 H59 119.7
C58 C59 H59 119.7
C59 C60 C55 121.2(8)
C59 C60 H60 119.4
C55 C60 H60 119.4
C66 C61 C62 117.7(9)
C66 C61 P4 118.5(7)
C62 C61 P4 123.6(7)
C61 C62 C63 121.3(10)
C61 C62 H62 119.4
C63 C62 H62 119.4
C64 C63 C62 119.7(10)
C64 C63 H63 120.2
C62 C63 H63 120.2
C63 C64 C65 120.6(10)
C63 C64 H64 119.7
C65 C64 H64 119.7
C64 C65 C66 119.3(10)
C64 C65 H65 120.3
C66 C65 H65 120.3
C61 C66 C65 121.4(9)
C61 C66 H66 119.3
C65 C66 H66 119.3
C68 C67 C72 117.8(8)
C68 C67 P4 121.7(7)
C72 C67 P4 120.2(7)
C67 C68 C69 120.2(9)
C67 C68 H68 119.9
C69 C68 H68 119.9
C70 C69 C68 120.8(9)
C70 C69 H69 119.6
C68 C69 H69 119.6
C69 C70 C71 120.0(9)
C69 C70 H70 120.0
C71 C70 H70 120.0
C72 C71 C70 119.1(9)
C72 C71 H71 120.5
C70 C71 H71 120.5
C71 C72 C67 122.0(9)
C71 C72 H72 119.0
C67 C72 H72 119.0
C74 C73 C78 117.7(9)
C74 C73 P5 120.0(7)
C78 C73 P5 122.2(8)
C73 C74 C75 121.4(9)
C73 C74 H74 119.3
C75 C74 H74 119.3
C76 C75 C74 120.2(10)
C76 C75 H75 119.9
C74 C75 H75 119.9
C77 C76 C75 118.8(9)
C77 C76 H76 120.6
C75 C76 H76 120.6
C76 C77 C78 120.8(9)
C76 C77 H77 119.6
C78 C77 H77 119.6
C77 C78 C73 121.0(10)
C77 C78 H78 119.5
C73 C78 H78 119.5
C84 C79 C80 118.3(10)
C84 C79 P5 125.0(9)
C80 C79 P5 116.7(9)
C81 C80 C79 120.1(12)
C81 C80 H80 119.9
C79 C80 H80 119.9
C82 C81 C80 120.0(13)
C82 C81 H81 120.0
C80 C81 H81 120.0
C83 C82 C81 119.8(12)
C83 C82 H82 120.1
C81 C82 H82 120.1
C82 C83 C84 121.1(14)
C82 C83 H83 119.5
C84 C83 H83 119.5
C83 C84 C79 120.6(14)
C83 C84 H84 119.7
C79 C84 H84 119.7
C86 C85 C90 118.5(10)
C86 C85 P5 124.3(8)
C90 C85 P5 117.2(7)
C85 C86 C87 120.7(10)
C85 C86 H86 119.7
C87 C86 H86 119.7
C88 C87 C86 120.1(10)
C88 C87 H87 119.9
C86 C87 H87 119.9
C87 C88 C89 120.1(11)
C87 C88 H88 120.0
C89 C88 H88 120.0
C90 C89 C88 119.7(11)
C90 C89 H89 120.1
C88 C89 H89 120.1
C89 C90 C85 120.9(10)
C89 C90 H90 119.6
C85 C90 H90 119.6
C96 C91 C92 118.2(8)
C96 C91 P6 121.3(7)
C92 C91 P6 120.4(7)
C93 C92 C91 120.5(9)
C93 C92 H92 119.7
C91 C92 H92 119.7
C94 C93 C92 119.3(10)
C94 C93 H93 120.4
C92 C93 H93 120.4
C95 C94 C93 120.6(10)
C95 C94 H94 119.7
C93 C94 H94 119.7
C94 C95 C96 120.6(9)
C94 C95 H95 119.7
C96 C95 H95 119.7
C91 C96 C95 120.8(9)
C91 C96 H96 119.6
C95 C96 H96 119.6
C102 C97 C98 116.9(9)
C102 C97 P6 118.4(7)
C98 C97 P6 123.9(7)
C99 C98 C97 120.6(10)
C99 C98 H98 119.7
C97 C98 H98 119.7
C98 C99 C100 121.2(12)
C98 C99 H99 119.4
C100 C99 H99 119.4
C101 C100 C99 118.2(10)
C101 C100 H100 120.9
C99 C100 H100 120.9
C100 C101 C102 122.0(10)
C100 C101 H101 119.0
C102 C101 H101 119.0
C101 C102 C97 120.9(10)
C101 C102 H102 119.5
C97 C102 H102 119.5
C104 C103 C108 118.8(8)
C104 C103 P6 120.7(7)
C108 C103 P6 120.4(8)
C103 C104 C105 119.9(10)
C103 C104 H104 120.1
C105 C104 H104 120.1
C106 C105 C104 120.5(11)
C106 C105 H105 119.8
C104 C105 H105 119.8
C107 C106 C105 120.0(10)
C107 C106 H106 120.0
C105 C106 H106 120.0
C106 C107 C108 120.8(11)
C106 C107 H107 119.6
C108 C107 H107 119.6
C107 C108 C103 120.0(11)
C107 C108 H108 120.0
C103 C108 H108 120.0
C112 O1 C109 108.8
O1 C109 C110 107.1
O1 C109 H10A 110.3
C110 C109 H10A 110.3
O1 C109 H10B 110.3
C110 C109 H10B 110.3
H10A C109 H10B 108.6
C109 C110 C111 103.6
C109 C110 H11A 111.0
C111 C110 H11A 111.0
C109 C110 H11B 111.0
C111 C110 H11B 111.0
H11A C110 H11B 109.0
C112 C111 C110 103.6
C112 C111 H11C 111.0
C110 C111 H11C 111.0
C112 C111 H11D 111.0
C110 C111 H11D 111.0
H11C C111 H11D 109.0
O1 C112 C111 107.1
O1 C112 H11E 110.3
C111 C112 H11E 110.3
O1 C112 H11F 110.3
C111 C112 H11F 110.3
H11E C112 H11F 108.5
C116 O2 C113 108.8
O2 C113 C114 107.1
O2 C113 H11G 110.3
C114 C113 H11G 110.3
O2 C113 H11H 110.3
C114 C113 H11H 110.3
H11G C113 H11H 108.6
C113 C114 C115 103.6
C113 C114 H11I 111.0
C115 C114 H11I 111.0
C113 C114 H11J 111.0
C115 C114 H11J 111.0
H11I C114 H11J 109.0
C116 C115 C114 103.6
C116 C115 H11K 111.0
C114 C115 H11K 111.0
C116 C115 H11L 111.0
C114 C115 H11L 111.0
H11K C115 H11L 109.0
O2 C116 C115 107.1
O2 C116 H11M 110.3
C115 C116 H11M 110.3
O2 C116 H11N 110.3
C115 C116 H11N 110.3
H11M C116 H11N 108.6
C117 O3 C120 108.8
O3 C117 C118 107.1
O3 C117 H11O 110.3
C118 C117 H11O 110.3
O3 C117 H11P 110.3
C118 C117 H11P 110.3
H11O C117 H11P 108.6
C117 C118 C119 103.6
C117 C118 H11Q 111.0
C119 C118 H11Q 111.0
C117 C118 H11R 111.0
C119 C118 H11R 111.0
H11Q C118 H11R 109.0
C120 C119 C118 103.6
C120 C119 H11S 111.0
C118 C119 H11S 111.0
C120 C119 H11T 111.0
C118 C119 H11T 111.0
H11S C119 H11T 109.0
O3 C120 C119 107.1
O3 C120 H12A 110.3
C119 C120 H12A 110.3
O3 C120 H12B 110.3
C119 C120 H12B 110.3
H12A C120 H12B 108.6
C121 O4 C124 108.8
O4 C121 C122 107.1
O4 C121 H12C 110.3
C122 C121 H12C 110.3
O4 C121 H12D 110.3
C122 C121 H12D 110.3
H12C C121 H12D 108.6
C121 C122 C123 103.6
C121 C122 H12E 111.0
C123 C122 H12E 111.0
C121 C122 H12F 111.0
C123 C122 H12F 111.0
H12E C122 H12F 109.0
C124 C123 C122 103.6
C124 C123 H12G 111.0
C122 C123 H12G 111.0
C124 C123 H12H 111.0
C122 C123 H12H 111.0
H12G C123 H12H 109.0
O4 C124 C123 107.1
O4 C124 H12I 110.3
C123 C124 H12I 110.3
O4 C124 H12J 110.3
C123 C124 H12J 110.3
H12I C124 H12J 108.6

loop_
_geom_bond_atom_site_label_1
_geom_bond_atom_site_label_2
_geom_bond_site_symmetry_2
_geom_bond_distance
_geom_bond_publ_flag
Ru1 P2 . 2.290(2) ?
Ru1 P1 . 2.378(3) ?
Ru1 S1 . 2.389(2) ?
Ru1 Cl3 . 2.459(2) ?
Ru1 Cl1 . 2.464(2) ?
Ru1 Cl4 . 2.495(2) ?
Ru2 P4 . 2.319(2) ?
Ru2 P3 . 2.371(2) ?
Ru2 Cl2 . 2.394(2) ?
Ru2 S1 . 2.408(2) ?
Ru2 Cl1 . 2.479(2) ?
Ru2 Cl4 . 2.536(2) ?
Ru3 P6 . 2.294(3) ?
Ru3 P5 . 2.372(2) ?
Ru3 S1 . 2.392(2) ?
Ru3 Cl2 . 2.409(2) ?
Ru3 Cl3 . 2.498(2) ?
Ru3 Cl4 . 2.530(2) ?
P1 C7 . 1.851(9) ?
P1 C1 . 1.854(9) ?
P1 C13 . 1.859(9) ?
P2 C25 . 1.836(9) ?
P2 C19 . 1.844(9) ?
P2 C31 . 1.877(8) ?
P3 C37 . 1.839(9) ?
P3 C43 . 1.860(9) ?
P3 C49 . 1.862(9) ?
P4 C55 . 1.842(9) ?
P4 C61 . 1.855(9) ?
P4 C67 . 1.871(9) ?
P5 C79 . 1.838(11) ?
P5 C85 . 1.843(10) ?
P5 C73 . 1.846(9) ?
P6 C97 . 1.832(9) ?
P6 C91 . 1.855(9) ?
P6 C103 . 1.869(8) ?
C1 C6 . 1.396(14) ?
C1 C2 . 1.398(14) ?
C2 C3 . 1.420(15) ?
C2 H2 . 0.9500 ?
C3 C4 . 1.363(17) ?
C3 H3 . 0.9500 ?
C4 C5 . 1.372(17) ?
C4 H4 . 0.9500 ?
C5 C6 . 1.401(14) ?
C5 H5 . 0.9500 ?
C6 H6 . 0.9500 ?
C7 C12 . 1.389(13) ?
C7 C8 . 1.398(14) ?
C8 C9 . 1.383(15) ?
C8 H8 . 0.9500 ?
C9 C10 . 1.384(16) ?
C9 H9 . 0.9500 ?
C10 C11 . 1.374(17) ?
C10 H10 . 0.9500 ?
C11 C12 . 1.396(14) ?
C11 H11 . 0.9500 ?
C12 H12 . 0.9500 ?
C13 C14 . 1.400(13) ?
C13 C18 . 1.412(13) ?
C14 C15 . 1.386(14) ?
C14 H14 . 0.9500 ?
C15 C16 . 1.376(15) ?
C15 H15 . 0.9500 ?
C16 C17 . 1.388(15) ?
C16 H16 . 0.9500 ?
C17 C18 . 1.374(13) ?
C17 H17 . 0.9500 ?
C18 H18 . 0.9500 ?
C19 C24 . 1.395(12) ?
C19 C20 . 1.412(13) ?
C20 C21 . 1.379(14) ?
C20 H20 . 0.9500 ?
C21 C22 . 1.381(14) ?
C21 H21 . 0.9500 ?
C22 C23 . 1.394(16) ?
C22 H22 . 0.9500 ?
C23 C24 . 1.374(16) ?
C23 H23 . 0.9500 ?
C24 H24 . 0.9500 ?
C25 C26 . 1.399(13) ?
C25 C30 . 1.402(13) ?
C26 C27 . 1.401(14) ?
C26 H26 . 0.9500 ?
C27 C28 . 1.394(16) ?
C27 H27 . 0.9500 ?
C28 C29 . 1.395(15) ?
C28 H28 . 0.9500 ?
C29 C30 . 1.395(13) ?
C29 H29 . 0.9500 ?
C30 H30 . 0.9500 ?
C31 C36 . 1.397(12) ?
C31 C32 . 1.403(12) ?
C32 C33 . 1.389(12) ?
C32 H32 . 0.9500 ?
C33 C34 . 1.376(14) ?
C33 H33 . 0.9500 ?
C34 C35 . 1.394(13) ?
C34 H34 . 0.9500 ?
C35 C36 . 1.396(12) ?
C35 H35 . 0.9500 ?
C36 H36 . 0.9500 ?
C37 C38 . 1.376(12) ?
C37 C42 . 1.407(13) ?
C38 C39 . 1.408(14) ?
C38 H38 . 0.9500 ?
C39 C40 . 1.383(15) ?
C39 H39 . 0.9500 ?
C40 C41 . 1.372(15) ?
C40 H40 . 0.9500 ?
C41 C42 . 1.387(16) ?
C41 H41 . 0.9500 ?
C42 H42 . 0.9500 ?
C43 C48 . 1.368(14) ?
C43 C44 . 1.404(14) ?
C44 C45 . 1.392(15) ?
C44 H44 . 0.9500 ?
C45 C46 . 1.379(17) ?
C45 H45 . 0.9500 ?
C46 C47 . 1.407(17) ?
C46 H46 . 0.9500 ?
C47 C48 . 1.384(14) ?
C47 H47 . 0.9500 ?
C48 H48 . 0.9500 ?
C49 C50 . 1.403(14) ?
C49 C54 . 1.404(14) ?
C50 C51 . 1.376(14) ?
C50 H50 . 0.9500 ?
C51 C52 . 1.401(17) ?
C51 H51 . 0.9500 ?
C52 C53 . 1.357(18) ?
C52 H52 . 0.9500 ?
C53 C54 . 1.389(15) ?
C53 H53 . 0.9500 ?
C54 H54 . 0.9500 ?
C55 C60 . 1.392(12) ?
C55 C56 . 1.397(12) ?
C56 C57 . 1.393(13) ?
C56 H56 . 0.9500 ?
C57 C58 . 1.393(13) ?
C57 H57 . 0.9500 ?
C58 C59 . 1.388(14) ?
C58 H58 . 0.9500 ?
C59 C60 . 1.385(13) ?
C59 H59 . 0.9500 ?
C60 H60 . 0.9500 ?
C61 C66 . 1.377(14) ?
C61 C62 . 1.402(13) ?
C62 C63 . 1.416(15) ?
C62 H62 . 0.9500 ?
C63 C64 . 1.356(17) ?
C63 H63 . 0.9500 ?
C64 C65 . 1.391(15) ?
C64 H64 . 0.9500 ?
C65 C66 . 1.415(14) ?
C65 H65 . 0.9500 ?
C66 H66 . 0.9500 ?
C67 C68 . 1.402(13) ?
C67 C72 . 1.404(12) ?
C68 C69 . 1.408(13) ?
C68 H68 . 0.9500 ?
C69 C70 . 1.376(14) ?
C69 H69 . 0.9500 ?
C70 C71 . 1.401(14) ?
C70 H70 . 0.9500 ?
C71 C72 . 1.393(13) ?
C71 H71 . 0.9500 ?
C72 H72 . 0.9500 ?
C73 C74 . 1.380(14) ?
C73 C78 . 1.409(13) ?
C74 C75 . 1.410(13) ?
C74 H74 . 0.9500 ?
C75 C76 . 1.396(15) ?
C75 H75 . 0.9500 ?
C76 C77 . 1.381(16) ?
C76 H76 . 0.9500 ?
C77 C78 . 1.399(14) ?
C77 H77 . 0.9500 ?
C78 H78 . 0.9500 ?
C79 C84 . 1.406(16) ?
C79 C80 . 1.411(17) ?
C80 C81 . 1.402(16) ?
C80 H80 . 0.9500 ?
C81 C82 . 1.39(2) ?
C81 H81 . 0.9500 ?
C82 C83 . 1.37(2) ?
C82 H82 . 0.9500 ?
C83 C84 . 1.384(18) ?
C83 H83 . 0.9500 ?
C84 H84 . 0.9500 ?
C85 C86 . 1.388(14) ?
C85 C90 . 1.407(15) ?
C86 C87 . 1.400(17) ?
C86 H86 . 0.9500 ?
C87 C88 . 1.381(18) ?
C87 H87 . 0.9500 ?
C88 C89 . 1.394(17) ?
C88 H88 . 0.9500 ?
C89 C90 . 1.388(15) ?
C89 H89 . 0.9500 ?
C90 H90 . 0.9500 ?
C91 C96 . 1.388(13) ?
C91 C92 . 1.414(13) ?
C92 C93 . 1.410(14) ?
C92 H92 . 0.9500 ?
C93 C94 . 1.405(17) ?
C93 H93 . 0.9500 ?
C94 C95 . 1.349(17) ?
C94 H94 . 0.9500 ?
C95 C96 . 1.419(14) ?
C95 H95 . 0.9500 ?
C96 H96 . 0.9500 ?
C97 C102 . 1.401(13) ?
C97 C98 . 1.412(14) ?
C98 C99 . 1.375(16) ?
C98 H98 . 0.9500 ?
C99 C100 . 1.399(17) ?
C99 H99 . 0.9500 ?
C100 C101 . 1.354(17) ?
C100 H100 . 0.9500 ?
C101 C102 . 1.383(15) ?
C101 H101 . 0.9500 ?
C102 H102 . 0.9500 ?
C103 C104 . 1.385(14) ?
C103 C108 . 1.404(14) ?
C104 C105 . 1.409(14) ?
C104 H104 . 0.9500 ?
C105 C106 . 1.371(16) ?
C105 H105 . 0.9500 ?
C106 C107 . 1.364(17) ?
C106 H106 . 0.9500 ?
C107 C108 . 1.394(14) ?
C107 H107 . 0.9500 ?
C108 H108 . 0.9500 ?
O1 C112 . 1.4233 ?
O1 C109 . 1.4234 ?
C109 C110 . 1.4766 ?
C109 H10A . 0.9900 ?
C109 H10B . 0.9900 ?
C110 C111 . 1.4888 ?
C110 H11A . 0.9900 ?
C110 H11B . 0.9900 ?
C111 C112 . 1.4766 ?
C111 H11C . 0.9900 ?
C111 H11D . 0.9900 ?
C112 H11E . 0.9900 ?
C112 H11F . 0.9900 ?
O2 C116 . 1.4233 ?
O2 C113 . 1.4234 ?
C113 C114 . 1.4766 ?
C113 H11G . 0.9900 ?
C113 H11H . 0.9900 ?
C114 C115 . 1.4889 ?
C114 H11I . 0.9900 ?
C114 H11J . 0.9900 ?
C115 C116 . 1.4766 ?
C115 H11K . 0.9900 ?
C115 H11L . 0.9900 ?
C116 H11M . 0.9900 ?
C116 H11N . 0.9900 ?
O3 C117 . 1.4233 ?
O3 C120 . 1.4233 ?
C117 C118 . 1.4766 ?
C117 H11O . 0.9900 ?
C117 H11P . 0.9900 ?
C118 C119 . 1.4888 ?
C118 H11Q . 0.9900 ?
C118 H11R . 0.9900 ?
C119 C120 . 1.4766 ?
C119 H11S . 0.9900 ?
C119 H11T . 0.9900 ?
C120 H12A . 0.9900 ?
C120 H12B . 0.9900 ?
O4 C121 . 1.4233 ?
O4 C124 . 1.4234 ?
C121 C122 . 1.4766 ?
C121 H12C . 0.9900 ?
C121 H12D . 0.9900 ?
C122 C123 . 1.4889 ?
C122 H12E . 0.9900 ?
C122 H12F . 0.9900 ?
C123 C124 . 1.4767 ?
C123 H12G . 0.9900 ?
C123 H12H . 0.9900 ?
C124 H12I . 0.9900 ?
C124 H12J . 0.9900 ?

loop_
_geom_torsion_atom_site_label_1
_geom_torsion_atom_site_label_2
_geom_torsion_atom_site_label_3
_geom_torsion_atom_site_label_4
_geom_torsion
P2 Ru1 Cl1 Ru2 -129.90(8)
P1 Ru1 Cl1 Ru2 131.10(7)
S1 Ru1 Cl1 Ru2 -37.78(7)
Cl3 Ru1 Cl1 Ru2 -0.7(2)
Cl4 Ru1 Cl1 Ru2 41.49(7)
P4 Ru2 Cl1 Ru1 132.88(8)
P3 Ru2 Cl1 Ru1 -129.25(8)
Cl2 Ru2 Cl1 Ru1 -4.1(2)
S1 Ru2 Cl1 Ru1 37.53(7)
Cl4 Ru2 Cl1 Ru1 -40.84(7)
P4 Ru2 Cl2 Ru3 -129.97(8)
P3 Ru2 Cl2 Ru3 132.08(8)
S1 Ru2 Cl2 Ru3 -35.80(7)
Cl1 Ru2 Cl2 Ru3 5.6(2)
Cl4 Ru2 Cl2 Ru3 42.48(7)
P6 Ru3 Cl2 Ru2 129.60(8)
P5 Ru3 Cl2 Ru2 -132.99(8)
S1 Ru3 Cl2 Ru2 36.08(7)
Cl3 Ru3 Cl2 Ru2 -5.9(2)
Cl4 Ru3 Cl2 Ru2 -42.63(7)
P2 Ru1 Cl3 Ru3 131.97(8)
P1 Ru1 Cl3 Ru3 -129.50(7)
S1 Ru1 Cl3 Ru3 37.68(7)
Cl1 Ru1 Cl3 Ru3 0.5(2)
Cl4 Ru1 Cl3 Ru3 -41.59(7)
P6 Ru3 Cl3 Ru1 -128.99(8)
P5 Ru3 Cl3 Ru1 133.11(8)
S1 Ru3 Cl3 Ru1 -37.75(7)
Cl2 Ru3 Cl3 Ru1 4.4(2)
Cl4 Ru3 Cl3 Ru1 41.11(7)
P2 Ru1 Cl4 Ru3 1.2(5)
P1 Ru1 Cl4 Ru3 144.48(7)
S1 Ru1 Cl4 Ru3 -40.86(7)
Cl3 Ru1 Cl4 Ru3 41.09(7)
Cl1 Ru1 Cl4 Ru3 -122.88(7)
P2 Ru1 Cl4 Ru2 83.5(5)
P1 Ru1 Cl4 Ru2 -133.18(8)
S1 Ru1 Cl4 Ru2 41.48(7)
Cl3 Ru1 Cl4 Ru2 123.43(8)
Cl1 Ru1 Cl4 Ru2 -40.54(7)
P6 Ru3 Cl4 Ru1 78.5(4)
P5 Ru3 Cl4 Ru1 -133.96(8)
S1 Ru3 Cl4 Ru1 40.95(7)
Cl2 Ru3 Cl4 Ru1 123.88(7)
Cl3 Ru3 Cl4 Ru1 -40.52(6)
P6 Ru3 Cl4 Ru2 -5.2(4)
P5 Ru3 Cl4 Ru2 142.37(7)
S1 Ru3 Cl4 Ru2 -42.73(6)
Cl2 Ru3 Cl4 Ru2 40.20(6)
Cl3 Ru3 Cl4 Ru2 -124.19(7)
P4 Ru2 Cl4 Ru1 -11.5(6)
P3 Ru2 Cl4 Ru1 141.55(8)
Cl2 Ru2 Cl4 Ru1 -124.25(8)
S1 Ru2 Cl4 Ru1 -41.30(7)
Cl1 Ru2 Cl4 Ru1 40.39(7)
P4 Ru2 Cl4 Ru3 72.2(6)
P3 Ru2 Cl4 Ru3 -134.69(7)
Cl2 Ru2 Cl4 Ru3 -40.49(7)
S1 Ru2 Cl4 Ru3 42.46(7)
Cl1 Ru2 Cl4 Ru3 124.15(7)
P2 Ru1 S1 Ru3 -129.87(8)
P1 Ru1 S1 Ru3 67.7(4)
Cl3 Ru1 S1 Ru3 -39.46(7)
Cl1 Ru1 S1 Ru3 126.13(7)
Cl4 Ru1 S1 Ru3 43.38(7)
P2 Ru1 S1 Ru2 142.93(7)
P1 Ru1 S1 Ru2 -19.5(4)
Cl3 Ru1 S1 Ru2 -126.66(8)
Cl1 Ru1 S1 Ru2 38.93(7)
Cl4 Ru1 S1 Ru2 -43.82(7)
P6 Ru3 S1 Ru1 143.86(8)
P5 Ru3 S1 Ru1 -15.7(5)
Cl2 Ru3 S1 Ru1 -123.66(8)
Cl3 Ru3 S1 Ru1 38.84(7)
Cl4 Ru3 S1 Ru1 -42.79(7)
P6 Ru3 S1 Ru2 -128.30(8)
P5 Ru3 S1 Ru2 72.2(5)
Cl2 Ru3 S1 Ru2 -35.83(8)
Cl3 Ru3 S1 Ru2 126.67(8)
Cl4 Ru3 S1 Ru2 45.04(7)
P4 Ru2 S1 Ru1 -132.86(8)
P3 Ru2 S1 Ru1 55.9(4)
Cl2 Ru2 S1 Ru1 124.26(8)
Cl1 Ru2 S1 Ru1 -38.73(7)
Cl4 Ru2 S1 Ru1 43.18(7)
P4 Ru2 S1 Ru3 138.97(8)
P3 Ru2 S1 Ru3 -32.2(4)
Cl2 Ru2 S1 Ru3 36.09(7)
Cl1 Ru2 S1 Ru3 -126.90(8)
Cl4 Ru2 S1 Ru3 -44.99(7)
P2 Ru1 P1 C7 -51.4(3)
S1 Ru1 P1 C7 110.9(5)
Cl3 Ru1 P1 C7 -144.5(3)
Cl1 Ru1 P1 C7 53.6(3)
Cl4 Ru1 P1 C7 134.6(3)
P2 Ru1 P1 C1 76.9(3)
S1 Ru1 P1 C1 -120.7(4)
Cl3 Ru1 P1 C1 -16.2(3)
Cl1 Ru1 P1 C1 -178.0(3)
Cl4 Ru1 P1 C1 -97.0(3)
P2 Ru1 P1 C13 -164.2(3)
S1 Ru1 P1 C13 -1.8(5)
Cl3 Ru1 P1 C13 102.7(3)
Cl1 Ru1 P1 C13 -59.1(3)
Cl4 Ru1 P1 C13 21.9(3)
P1 Ru1 P2 C25 -23.7(3)
S1 Ru1 P2 C25 160.3(3)
Cl3 Ru1 P2 C25 79.9(3)
Cl1 Ru1 P2 C25 -118.5(3)
Cl4 Ru1 P2 C25 119.2(5)
P1 Ru1 P2 C19 -140.1(3)
S1 Ru1 P2 C19 43.8(3)
Cl3 Ru1 P2 C19 -36.6(3)
Cl1 Ru1 P2 C19 125.0(3)
Cl4 Ru1 P2 C19 2.7(6)
P1 Ru1 P2 C31 102.1(4)
S1 Ru1 P2 C31 -74.0(4)
Cl3 Ru1 P2 C31 -154.4(4)
Cl1 Ru1 P2 C31 7.3(4)
Cl4 Ru1 P2 C31 -115.1(6)
P4 Ru2 P3 C37 89.5(3)
Cl2 Ru2 P3 C37 -166.2(3)
S1 Ru2 P3 C37 -99.3(5)
Cl1 Ru2 P3 C37 -7.1(3)
Cl4 Ru2 P3 C37 -86.9(3)
P4 Ru2 P3 C43 -36.5(3)
Cl2 Ru2 P3 C43 67.8(3)
S1 Ru2 P3 C43 134.7(5)
Cl1 Ru2 P3 C43 -133.1(3)
Cl4 Ru2 P3 C43 147.1(3)
P4 Ru2 P3 C49 -151.9(4)
Cl2 Ru2 P3 C49 -47.6(4)
S1 Ru2 P3 C49 19.3(6)
Cl1 Ru2 P3 C49 111.5(4)
Cl4 Ru2 P3 C49 31.7(4)
P3 Ru2 P4 C55 -51.7(3)
Cl2 Ru2 P4 C55 -147.7(3)
S1 Ru2 P4 C55 130.3(3)
Cl1 Ru2 P4 C55 50.1(3)
Cl4 Ru2 P4 C55 101.2(7)
P3 Ru2 P4 C61 72.4(4)
Cl2 Ru2 P4 C61 -23.6(4)
S1 Ru2 P4 C61 -105.6(4)
Cl1 Ru2 P4 C61 174.2(4)
Cl4 Ru2 P4 C61 -134.7(7)
P3 Ru2 P4 C67 -165.9(3)
Cl2 Ru2 P4 C67 98.1(3)
S1 Ru2 P4 C67 16.1(3)
Cl1 Ru2 P4 C67 -64.1(3)
Cl4 Ru2 P4 C67 -13.0(8)
P6 Ru3 P5 C79 -151.8(4)
S1 Ru3 P5 C79 7.7(7)
Cl2 Ru3 P5 C79 113.6(4)
Cl3 Ru3 P5 C79 -45.7(4)
Cl4 Ru3 P5 C79 34.1(4)
P6 Ru3 P5 C85 -36.7(4)
S1 Ru3 P5 C85 122.8(5)
Cl2 Ru3 P5 C85 -131.3(4)
Cl3 Ru3 P5 C85 69.4(4)
Cl4 Ru3 P5 C85 149.2(4)
P6 Ru3 P5 C73 88.8(4)
S1 Ru3 P5 C73 -111.8(6)
Cl2 Ru3 P5 C73 -5.8(4)
Cl3 Ru3 P5 C73 -165.1(4)
Cl4 Ru3 P5 C73 -85.3(4)
P5 Ru3 P6 C97 70.6(3)
S1 Ru3 P6 C97 -105.5(3)
Cl2 Ru3 P6 C97 173.5(3)
Cl3 Ru3 P6 C97 -25.3(3)
Cl4 Ru3 P6 C97 -142.1(5)
P5 Ru3 P6 C91 -53.9(3)
S1 Ru3 P6 C91 130.1(3)
Cl2 Ru3 P6 C91 49.1(3)
Cl3 Ru3 P6 C91 -149.7(3)
Cl4 Ru3 P6 C91 93.5(5)
P5 Ru3 P6 C103 -169.3(3)
S1 Ru3 P6 C103 14.6(3)
Cl2 Ru3 P6 C103 -66.4(3)
Cl3 Ru3 P6 C103 94.9(3)
Cl4 Ru3 P6 C103 -22.0(6)
C7 P1 C1 C6 1.5(10)
C13 P1 C1 C6 100.2(9)
Ru1 P1 C1 C6 -134.6(8)
C7 P1 C1 C2 179.0(8)
C13 P1 C1 C2 -82.3(8)
Ru1 P1 C1 C2 42.9(9)
C6 C1 C2 C3 -0.5(15)
P1 C1 C2 C3 -178.1(8)
C1 C2 C3 C4 -2.0(18)
C2 C3 C4 C5 4(2)
C3 C4 C5 C6 -3(2)
C2 C1 C6 C5 1.3(16)
P1 C1 C6 C5 178.8(8)
C4 C5 C6 C1 0.3(18)
C1 P1 C7 C12 -124.4(7)
C13 P1 C7 C12 133.4(8)
Ru1 P1 C7 C12 11.7(9)
C1 P1 C7 C8 58.0(8)
C13 P1 C7 C8 -44.2(8)
Ru1 P1 C7 C8 -165.9(6)
C12 C7 C8 C9 2.6(14)
P1 C7 C8 C9 -179.7(8)
C7 C8 C9 C10 -2.4(15)
C8 C9 C10 C11 0.9(16)
C9 C10 C11 C12 0.2(16)
C8 C7 C12 C11 -1.5(13)
P1 C7 C12 C11 -179.1(7)
C10 C11 C12 C7 0.1(15)
C7 P1 C13 C14 124.1(8)
C1 P1 C13 C14 20.4(9)
Ru1 P1 C13 C14 -109.2(8)
C7 P1 C13 C18 -51.2(8)
C1 P1 C13 C18 -154.9(8)
Ru1 P1 C13 C18 75.5(8)
C18 C13 C14 C15 0.9(14)
P1 C13 C14 C15 -174.4(8)
C13 C14 C15 C16 1.0(15)
C14 C15 C16 C17 -2.6(16)
C15 C16 C17 C18 2.2(16)
C16 C17 C18 C13 -0.3(16)
C14 C13 C18 C17 -1.2(14)
P1 C13 C18 C17 174.3(8)
C25 P2 C19 C24 -11.0(8)
C31 P2 C19 C24 -113.5(8)
Ru1 P2 C19 C24 114.5(7)
C25 P2 C19 C20 164.1(6)
C31 P2 C19 C20 61.6(7)
Ru1 P2 C19 C20 -70.4(7)
C24 C19 C20 C21 2.1(12)
P2 C19 C20 C21 -173.2(6)
C19 C20 C21 C22 0.8(13)
C20 C21 C22 C23 -2.5(14)
C21 C22 C23 C24 1.2(16)
C22 C23 C24 C19 1.8(17)
C20 C19 C24 C23 -3.4(14)
P2 C19 C24 C23 171.7(8)
C19 P2 C25 C26 74.3(8)
C31 P2 C25 C26 173.1(8)
Ru1 P2 C25 C26 -50.5(8)
C19 P2 C25 C30 -105.0(9)
C31 P2 C25 C30 -6.2(9)
Ru1 P2 C25 C30 130.2(8)
C30 C25 C26 C27 2.0(15)
P2 C25 C26 C27 -177.3(8)
C25 C26 C27 C28 -3.0(16)
C26 C27 C28 C29 2.4(16)
C27 C28 C29 C30 -0.9(17)
C28 C29 C30 C25 -0.1(16)
C26 C25 C30 C29 -0.5(15)
P2 C25 C30 C29 178.8(8)
C25 P2 C31 C36 114.5(8)
C19 P2 C31 C36 -144.1(8)
Ru1 P2 C31 C36 -17.8(9)
C25 P2 C31 C32 -64.8(8)
C19 P2 C31 C32 36.7(8)
Ru1 P2 C31 C32 163.0(6)
C36 C31 C32 C33 0.5(14)
P2 C31 C32 C33 179.7(7)
C31 C32 C33 C34 0.7(14)
C32 C33 C34 C35 -0.8(15)
C33 C34 C35 C36 -0.3(15)
C34 C35 C36 C31 1.5(14)
C32 C31 C36 C35 -1.6(14)
P2 C31 C36 C35 179.2(7)
C43 P3 C37 C38 103.3(7)
C49 P3 C37 C38 -155.8(7)
Ru2 P3 C37 C38 -32.0(8)
C43 P3 C37 C42 -70.2(8)
C49 P3 C37 C42 30.7(8)
Ru2 P3 C37 C42 154.5(6)
C42 C37 C38 C39 0.1(13)
P3 C37 C38 C39 -173.6(7)
C37 C38 C39 C40 0.1(14)
C38 C39 C40 C41 0.5(15)
C39 C40 C41 C42 -1.2(16)
C40 C41 C42 C37 1.4(15)
C38 C37 C42 C41 -0.8(14)
P3 C37 C42 C41 172.7(7)
C37 P3 C43 C48 -171.5(7)
C49 P3 C43 C48 85.6(8)
Ru2 P3 C43 C48 -36.4(8)
C37 P3 C43 C44 10.0(8)
C49 P3 C43 C44 -93.0(8)
Ru2 P3 C43 C44 145.0(7)
C48 C43 C44 C45 -0.3(14)
P3 C43 C44 C45 178.3(8)
C43 C44 C45 C46 0.0(16)
C44 C45 C46 C47 0.3(17)
C45 C46 C47 C48 -0.3(17)
C44 C43 C48 C47 0.3(14)
P3 C43 C48 C47 -178.4(8)
C46 C47 C48 C43 0.0(16)
C37 P3 C49 C50 42.4(9)
C43 P3 C49 C50 144.3(9)
Ru2 P3 C49 C50 -87.2(9)
C37 P3 C49 C54 -138.8(9)
C43 P3 C49 C54 -36.9(10)
Ru2 P3 C49 C54 91.6(9)
C54 C49 C50 C51 4.6(16)
P3 C49 C50 C51 -176.5(9)
C49 C50 C51 C52 -4.6(19)
C50 C51 C52 C53 2(2)
C51 C52 C53 C54 1(2)
C52 C53 C54 C49 -1.3(19)
C50 C49 C54 C53 -1.7(17)
P3 C49 C54 C53 179.5(9)
C61 P4 C55 C60 -43.0(9)
C67 P4 C55 C60 -143.1(8)
Ru2 P4 C55 C60 90.6(8)
C61 P4 C55 C56 143.7(7)
C67 P4 C55 C56 43.6(8)
Ru2 P4 C55 C56 -82.7(7)
C60 C55 C56 C57 1.5(14)
P4 C55 C56 C57 175.1(7)
C55 C56 C57 C58 0.7(14)
C56 C57 C58 C59 -0.9(15)
C57 C58 C59 C60 -1.2(15)
C58 C59 C60 C55 3.5(15)
C56 C55 C60 C59 -3.6(14)
P4 C55 C60 C59 -176.9(7)
C55 P4 C61 C66 167.2(8)
C67 P4 C61 C66 -92.9(8)
Ru2 P4 C61 C66 38.2(9)
C55 P4 C61 C62 -18.4(9)
C67 P4 C61 C62 81.5(8)
Ru2 P4 C61 C62 -147.3(7)
C66 C61 C62 C63 -0.1(15)
P4 C61 C62 C63 -174.7(8)
C61 C62 C63 C64 0.1(18)
C62 C63 C64 C65 1.8(19)
C63 C64 C65 C66 -3.4(18)
C62 C61 C66 C65 -1.6(14)
P4 C61 C66 C65 173.2(8)
C64 C65 C66 C61 3.4(16)
C55 P4 C67 C68 81.0(8)
C61 P4 C67 C68 -23.4(8)
Ru2 P4 C67 C68 -156.4(7)
C55 P4 C67 C72 -93.0(7)
C61 P4 C67 C72 162.6(7)
Ru2 P4 C67 C72 29.7(8)
C72 C67 C68 C69 -4.1(14)
P4 C67 C68 C69 -178.2(7)
C67 C68 C69 C70 1.3(15)
C68 C69 C70 C71 1.9(15)
C69 C70 C71 C72 -2.2(14)
C70 C71 C72 C67 -0.7(14)
C68 C67 C72 C71 3.8(13)
P4 C67 C72 C71 178.0(7)
C79 P5 C73 C74 -156.0(9)
C85 P5 C73 C74 104.8(9)
Ru3 P5 C73 C74 -28.8(10)
C79 P5 C73 C78 27.6(10)
C85 P5 C73 C78 -71.6(9)
Ru3 P5 C73 C78 154.8(7)
C78 C73 C74 C75 -0.3(15)
P5 C73 C74 C75 -176.9(8)
C73 C74 C75 C76 0.1(16)
C74 C75 C76 C77 0.6(17)
C75 C76 C77 C78 -1.0(18)
C76 C77 C78 C73 0.8(17)
C74 C73 C78 C77 -0.1(16)
P5 C73 C78 C77 176.4(8)
C85 P5 C79 C84 -19.3(9)
C73 P5 C79 C84 -121.6(9)
Ru3 P5 C79 C84 107.9(8)
C85 P5 C79 C80 157.7(7)
C73 P5 C79 C80 55.4(8)
Ru3 P5 C79 C80 -75.2(8)
C84 C79 C80 C81 2.3(14)
P5 C79 C80 C81 -174.9(7)
C79 C80 C81 C82 -1.0(15)
C80 C81 C82 C83 -0.5(17)
C81 C82 C83 C84 0.5(19)
C82 C83 C84 C79 0.8(18)
C80 C79 C84 C83 -2.2(15)
P5 C79 C84 C83 174.7(9)
C79 P5 C85 C86 -94.5(9)
C73 P5 C85 C86 6.5(10)
Ru3 P5 C85 C86 140.9(8)
C79 P5 C85 C90 82.3(8)
C73 P5 C85 C90 -176.7(8)
Ru3 P5 C85 C90 -42.3(9)
C90 C85 C86 C87 1.0(17)
P5 C85 C86 C87 177.8(9)
C85 C86 C87 C88 0(2)
C86 C87 C88 C89 -1(2)
C87 C88 C89 C90 1(2)
C88 C89 C90 C85 0(2)
C86 C85 C90 C89 -0.7(16)
P5 C85 C90 C89 -177.8(10)
C97 P6 C91 C96 -48.6(9)
C103 P6 C91 C96 -149.1(8)
Ru3 P6 C91 C96 83.8(8)
C97 P6 C91 C92 135.3(8)
C103 P6 C91 C92 34.8(9)
Ru3 P6 C91 C92 -92.3(8)
C96 C91 C92 C93 -1.9(15)
P6 C91 C92 C93 174.3(8)
C91 C92 C93 C94 2.0(16)
C92 C93 C94 C95 -1.5(17)
C93 C94 C95 C96 0.9(18)
C92 C91 C96 C95 1.2(15)
P6 C91 C96 C95 -174.9(8)
C94 C95 C96 C91 -0.8(17)
C91 P6 C97 C102 -178.9(7)
C103 P6 C97 C102 -77.5(8)
Ru3 P6 C97 C102 52.9(8)
C91 P6 C97 C98 -8.8(9)
C103 P6 C97 C98 92.6(9)
Ru3 P6 C97 C98 -137.0(8)
C102 C97 C98 C99 -0.3(15)
P6 C97 C98 C99 -170.6(9)
C97 C98 C99 C100 -0.7(19)
C98 C99 C100 C101 2.5(19)
C99 C100 C101 C102 -3.4(17)
C100 C101 C102 C97 2.5(16)
C98 C97 C102 C101 -0.6(14)
P6 C97 C102 C101 170.3(8)
C97 P6 C103 C104 -20.8(8)
C91 P6 C103 C104 85.7(8)
Ru3 P6 C103 C104 -151.6(7)
C97 P6 C103 C108 163.2(8)
C91 P6 C103 C108 -90.3(8)
Ru3 P6 C103 C108 32.3(9)
C108 C103 C104 C105 0.9(15)
P6 C103 C104 C105 -175.2(8)
C103 C104 C105 C106 -1.4(16)
C104 C105 C106 C107 1.9(17)
C105 C106 C107 C108 -1.9(18)
C106 C107 C108 C103 1.4(17)
C104 C103 C108 C107 -0.9(15)
P6 C103 C108 C107 175.2(8)
C112 O1 C109 C110 -10.1
O1 C109 C110 C111 25.8
C109 C110 C111 C112 -31.1
C109 O1 C112 C111 -10.1
C110 C111 C112 O1 25.8
C116 O2 C113 C114 -10.1
O2 C113 C114 C115 25.8
C113 C114 C115 C116 -31.1
C113 O2 C116 C115 -10.1
C114 C115 C116 O2 25.8
C120 O3 C117 C118 -10.1
O3 C117 C118 C119 25.8
C117 C118 C119 C120 -31.1
C117 O3 C120 C119 -10.1
C118 C119 C120 O3 25.8
C124 O4 C121 C122 -10.1
O4 C121 C122 C123 25.8
C121 C122 C123 C124 -31.1
C121 O4 C124 C123 -10.1
C122 C123 C124 O4 25.8
